data_7062794
loop_
_publ_author_name
'Fu, Meigui'
'Yuan, Shuai'
'Qu, Qi'
'Yuan, Yaofeng'
'Lin, Caixia'
'Geng, Yanhou'

_publ_section_title
;
 The synthesis and topochemical polymerization of o-carborane-based
 diacetylene macrocycles
;
_journal_issue 47
_journal_name_full 'New Journal of Chemistry'
_journal_page_first 21714
_journal_page_last 21719
_journal_paper_doi 10.1039/D3NJ03491G
_journal_volume 47
_journal_year 2023
_chemical_formula_moiety 'C20 H22 B10 O2'
_chemical_formula_sum 'C20 H22 B10 O2'
_chemical_formula_weight 402.47
_space_group_crystal_system monoclinic
_space_group_IT_number 14
_space_group_name_Hall '-P 2yn'
_space_group_name_H-M_alt 'P 1 21/n 1'
_atom_sites_solution_hydrogens geom
_audit_block_doi 10.5517/ccdc.csd.cc29j4ss
_audit_creation_date 2023-10-11
_audit_creation_method
;
Olex2 1.5
(compiled 2023.08.24 svn.re1ec1418 for OlexSys, GUI svn.r6817)
;
_audit_update_record
;
2023-10-11 deposited with the CCDC.	2023-10-12 downloaded from the CCDC.
;
_cell_angle_alpha 90
_cell_angle_beta 107.8398(15)
_cell_angle_gamma 90
_cell_formula_units_Z 8
_cell_length_a 16.2542(2)
_cell_length_b 13.27296(18)
_cell_length_c 20.1916(4)
_cell_measurement_reflns_used 18376
_cell_measurement_temperature 100(2)
_cell_measurement_theta_max 76.2400
_cell_measurement_theta_min 4.0250
_cell_volume 4146.70(12)
_computing_molecular_graphics 'Olex2 1.5 (Dolomanov et al., 2009)'
_computing_publication_material 'Olex2 1.5 (Dolomanov et al., 2009)'
_computing_structure_refinement 'SHELXL 2018/3 (Sheldrick, 2015)'
_computing_structure_solution 'SHELXT 2018/2 (Sheldrick, 2018)'
_diffrn_ambient_temperature 100.15
_diffrn_measured_fraction_theta_full 0.998
_diffrn_measured_fraction_theta_max 0.964
_diffrn_measurement_device_type 'CCD Area Detector'
_diffrn_radiation_type CuK\a
_diffrn_radiation_wavelength 1.54184
_diffrn_reflns_av_R_equivalents 0.0242
_diffrn_reflns_av_unetI/netI 0.0226
_diffrn_reflns_Laue_measured_fraction_full 0.998
_diffrn_reflns_Laue_measured_fraction_max 0.964
_diffrn_reflns_limit_h_max 20
_diffrn_reflns_limit_h_min -9
_diffrn_reflns_limit_k_max 16
_diffrn_reflns_limit_k_min -16
_diffrn_reflns_limit_l_max 25
_diffrn_reflns_limit_l_min -25
_diffrn_reflns_number 30023
_diffrn_reflns_point_group_measured_fraction_full 0.998
_diffrn_reflns_point_group_measured_fraction_max 0.964
_diffrn_reflns_theta_full 67.684
_diffrn_reflns_theta_max 76.722
_diffrn_reflns_theta_min 3.069
_exptl_absorpt_coefficient_mu 0.547
_exptl_absorpt_correction_T_max 1.00000
_exptl_absorpt_correction_T_min 0.70428
_exptl_absorpt_correction_type multi-scan
_exptl_crystal_colour colourless
_exptl_crystal_colour_primary colourless
_exptl_crystal_density_diffrn 1.289
_exptl_crystal_description monoclinic
_exptl_crystal_F_000 1664
_refine_diff_density_max 0.306
_refine_diff_density_min -0.237
_refine_diff_density_rms 0.043
_refine_ls_extinction_coef 0.00047(9)
_refine_ls_extinction_expression Fc^*^=kFc[1+0.001xFc^2^\l^3^/sin(2\q)]^-1/4^
_refine_ls_extinction_method 'SHELXL-2018/3 (Sheldrick 2018)'
_refine_ls_goodness_of_fit_ref 1.050
_refine_ls_hydrogen_treatment constr
_refine_ls_matrix_type full
_refine_ls_number_parameters 578
_refine_ls_number_reflns 8430
_refine_ls_number_restraints 0
_refine_ls_restrained_S_all 1.050
_refine_ls_R_factor_all 0.0433
_refine_ls_R_factor_gt 0.0391
_refine_ls_shift/su_max 0.001
_refine_ls_shift/su_mean 0.000
_refine_ls_structure_factor_coef Fsqd
_refine_ls_weighting_details 'w=1/[\s^2^(Fo^2^)+(0.0639P)^2^+1.2318P] where P=(Fo^2^+2Fc^2^)/3'
_refine_ls_weighting_scheme calc
_refine_ls_wR_factor_gt 0.1098
_refine_ls_wR_factor_ref 0.1129
_reflns_Friedel_coverage 0.000
_reflns_number_gt 7497
_reflns_number_total 8430
_reflns_threshold_expression 'I > 2\s(I)'
_cod_data_source_file d3nj03491g2.cif
_cod_data_source_block 1_auto
_cod_depositor_comments
;
Adding full bibliography for 7062794--7062795.cif.

2024-09-02
Z value and formula fixed to values more according to usual
chemical conventions.                 miguel
;
_cod_original_formula_sum 'C40 H44 B20 O4'
_cod_original_formula_weight 804.95
_cod_original_formula_moiety '2(C20 H22 B10 O2)'
_cod_original_formula_units_Z 4
_cod_original_cell_volume 4146.72(11)
_cod_database_code 7062794
_shelx_shelxl_version_number 2018/3
_shelx_space_group_comment
;
The symmetry employed for this shelxl refinement is uniquely defined
by the following loop, which should always be used as a source of
symmetry information in preference to the above space-group names.
They are only intended as comments.
;
_olex2_refinement_description
;
1. Fixed Uiso
 At 1.2 times of:
  All B(H) groups, All C(H) groups, All C(H,H) groups
2.a Secondary CH2 refined with riding coordinates:
 C3(H3A,H3B), C31(H31A,H31B), C64(H64A,H64B), C48(H48A,H48B)
2.b Aromatic/amide H refined with riding coordinates:
 C8(H8), C15(H15), C16(H16), C29(H29), C9(H9), C12(H12), C11(H11), C30(H30),
 C41(H41), C62(H62), C37(H37), C40(H40), C38(H38), C35(H35), C33(H33), C61(H61)
2.c Boron cage BH refined with riding coordinates:
 B22(H22), B24(H24), B23(H23), B19(H19), B25(H25), B27(H27), B28(H28),
 B21(H21), B26(H26), B20(H20), B51(H51), B52(H52), B53(H53), B57(H57), B59(H59),
  B54(H54), B60(H60), B58(H58), B56(H56), B55(H55)
;
_olex2_submission_special_instructions 'No special instructions were received'

loop_
_space_group_symop_operation_xyz
'x, y, z'
'-x+1/2, y+1/2, -z+1/2'
'-x, -y, -z'
'x-1/2, -y-1/2, z-1/2'

loop_
_atom_site_label
_atom_site_type_symbol
_atom_site_fract_x
_atom_site_fract_y
_atom_site_fract_z
_atom_site_U_iso_or_equiv
_atom_site_adp_type
_atom_site_occupancy
_atom_site_site_symmetry_order
_atom_site_calc_flag
_atom_site_refinement_flags_posn
_atom_site_refinement_flags_adp
_atom_site_refinement_flags_occupancy
_atom_site_disorder_assembly
_atom_site_disorder_group
O32 O 0.50223(5) 0.64239(6) 0.03035(4) 0.01847(18) Uani 1 1 d . . . . .
O1 O 0.96002(5) 0.60504(6) 0.21395(4) 0.01864(18) Uani 1 1 d . . . . .
C8 C 0.60324(7) 0.88351(8) 0.02206(6) 0.0169(2) Uani 1 1 d . . . . .
H8 H 0.607384 0.929246 -0.012970 0.020 Uiso 1 1 calc R U . . .
C15 C 0.87555(7) 0.72220(8) 0.12531(6) 0.0167(2) Uani 1 1 d . . . . .
H15 H 0.869287 0.674672 0.088919 0.020 Uiso 1 1 calc R U . . .
C16 C 0.83916(7) 0.81744(8) 0.11070(6) 0.0160(2) Uani 1 1 d . . . . .
H16 H 0.808090 0.834472 0.064035 0.019 Uiso 1 1 calc R U . . .
C17 C 0.92117(7) 0.69677(8) 0.19344(6) 0.0157(2) Uani 1 1 d . . . . .
C29 C 0.89307(7) 0.86140(8) 0.23146(6) 0.0166(2) Uani 1 1 d . . . . .
H29 H 0.898665 0.908376 0.268082 0.020 Uiso 1 1 calc R U . . .
C6 C 0.64553(6) 0.90544(8) 0.09207(6) 0.0141(2) Uani 1 1 d . . . . .
C3 C 0.93980(7) 0.52462(8) 0.16376(6) 0.0190(2) Uani 1 1 d . . . . .
H3A H 0.972290 0.463423 0.184648 0.023 Uiso 1 1 calc R U . . .
H3B H 0.958094 0.543880 0.123027 0.023 Uiso 1 1 calc R U . . .
C31 C 0.51595(7) 0.55844(8) 0.07732(6) 0.0181(2) Uani 1 1 d . . . . .
H31A H 0.476183 0.502987 0.055400 0.022 Uiso 1 1 calc R U . . .
H31B H 0.502986 0.578880 0.120219 0.022 Uiso 1 1 calc R U . . .
C13 C 0.60536(7) 0.52291(8) 0.09521(6) 0.0193(2) Uani 1 1 d . . . . .
C9 C 0.63858(7) 0.83701(8) 0.14230(6) 0.0163(2) Uani 1 1 d . . . . .
H9 H 0.666278 0.851217 0.190064 0.020 Uiso 1 1 calc R U . . .
C14 C 0.55030(6) 0.72760(8) 0.05405(6) 0.0151(2) Uani 1 1 d . . . . .
C18 C 0.84728(6) 0.88851(8) 0.16307(5) 0.0142(2) Uani 1 1 d . . . . .
C7 C 0.76979(7) 0.49888(8) 0.12514(6) 0.0186(2) Uani 1 1 d . . . . .
C12 C 0.59182(7) 0.74828(8) 0.12379(6) 0.0173(2) Uani 1 1 d . . . . .
H12 H 0.588238 0.701940 0.158661 0.021 Uiso 1 1 calc R U . . .
C10 C 0.68129(7) 0.50660(8) 0.10794(6) 0.0187(2) Uani 1 1 d . . . . .
C2 C 0.80799(7) 0.99172(8) 0.14790(6) 0.0149(2) Uani 1 1 d . . . . .
C4 C 0.69748(7) 1.00047(8) 0.11140(6) 0.0147(2) Uani 1 1 d . . . . .
C11 C 0.55546(7) 0.79601(8) 0.00327(6) 0.0175(2) Uani 1 1 d . . . . .
H11 H 0.526158 0.782651 -0.044353 0.021 Uiso 1 1 calc R U . . .
C5 C 0.84718(7) 0.50237(8) 0.14089(6) 0.0183(2) Uani 1 1 d . . . . .
B22 B 0.85757(8) 1.09049(10) 0.12028(7) 0.0184(3) Uani 1 1 d . . . . .
H22 H 0.922904 1.085688 0.112730 0.022 Uiso 1 1 calc R U . . .
B24 B 0.74406(8) 1.02980(9) 0.19812(6) 0.0165(2) Uani 1 1 d . . . . .
H24 H 0.734658 0.983421 0.241580 0.020 Uiso 1 1 calc R U . . .
B23 B 0.76557(8) 1.03065(9) 0.06277(7) 0.0169(2) Uani 1 1 d . . . . .
H23 H 0.770067 0.984738 0.017460 0.020 Uiso 1 1 calc R U . . .
B19 B 0.65948(8) 1.10406(10) 0.14333(7) 0.0192(3) Uani 1 1 d . . . . .
H19 H 0.594090 1.108178 0.150837 0.023 Uiso 1 1 calc R U . . .
C30 C 0.93027(7) 0.76700(8) 0.24634(6) 0.0165(2) Uani 1 1 d . . . . .
H30 H 0.962133 0.750089 0.292844 0.020 Uiso 1 1 calc R U . . .
B25 B 0.75153(8) 1.16260(10) 0.20181(7) 0.0208(3) Uani 1 1 d . . . . .
H25 H 0.747140 1.205721 0.248288 0.025 Uiso 1 1 calc R U . . .
B27 B 0.67309(8) 1.10425(9) 0.05938(7) 0.0186(3) Uani 1 1 d . . . . .
H27 H 0.616309 1.108306 0.011071 0.022 Uiso 1 1 calc R U . . .
B28 B 0.77274(8) 1.16374(10) 0.06461(7) 0.0212(3) Uani 1 1 d . . . . .
H28 H 0.781937 1.207620 0.020022 0.025 Uiso 1 1 calc R U . . .
B21 B 0.82149(8) 1.20094(10) 0.15313(7) 0.0216(3) Uani 1 1 d . . . . .
H21 H 0.862954 1.269842 0.167281 0.026 Uiso 1 1 calc R U . . .
B26 B 0.84389(8) 1.08953(9) 0.20409(7) 0.0178(3) Uani 1 1 d . . . . .
H26 H 0.900757 1.083814 0.252226 0.021 Uiso 1 1 calc R U . . .
B20 B 0.70737(8) 1.20975(10) 0.11524(8) 0.0224(3) Uani 1 1 d . . . . .
H20 H 0.673788 1.284387 0.104265 0.027 Uiso 1 1 calc R U . . .
O63 O 0.46052(5) 0.86288(6) 0.20725(4) 0.01810(18) Uani 1 1 d . . . . .
O50 O 0.00430(5) 0.81484(6) 0.01999(4) 0.02145(19) Uani 1 1 d . . . . .
C36 C 0.42301(7) 0.76974(8) 0.18979(6) 0.0155(2) Uani 1 1 d . . . . .
C41 C 0.39856(7) 0.60775(8) 0.23343(6) 0.0158(2) Uani 1 1 d . . . . .
H41 H 0.405857 0.563031 0.271539 0.019 Uiso 1 1 calc R U . . .
C44 C 0.17798(7) 0.95525(9) 0.10045(6) 0.0191(2) Uani 1 1 d . . . . .
C45 C 0.31213(7) 0.47284(8) 0.15586(5) 0.0145(2) Uani 1 1 d . . . . .
C47 C 0.20169(7) 0.46367(8) 0.11973(5) 0.0148(2) Uani 1 1 d . . . . .
C62 C 0.11586(7) 0.57755(9) 0.02425(6) 0.0191(2) Uani 1 1 d . . . . .
H62 H 0.125938 0.531325 -0.008343 0.023 Uiso 1 1 calc R U . . .
C64 C 0.43710(7) 0.94099(8) 0.15550(6) 0.0189(2) Uani 1 1 d . . . . .
H64A H 0.454181 0.920531 0.114410 0.023 Uiso 1 1 calc R U . . .
H64B H 0.468819 1.003483 0.174532 0.023 Uiso 1 1 calc R U . . .
C37 C 0.37590(7) 0.74027(8) 0.12268(6) 0.0167(2) Uani 1 1 d . . . . .
H37 H 0.368076 0.785539 0.084806 0.020 Uiso 1 1 calc R U . . .
C42 C 0.26667(7) 0.96364(9) 0.11890(6) 0.0185(2) Uani 1 1 d . . . . .
C40 C 0.34041(7) 0.64409(8) 0.11152(6) 0.0162(2) Uani 1 1 d . . . . .
H40 H 0.308361 0.624096 0.065699 0.019 Uiso 1 1 calc R U . . .
B51 B 0.16293(8) 0.36609(9) 0.15707(7) 0.0174(2) Uani 1 1 d . . . . .
H51 H 0.097574 0.365666 0.164791 0.021 Uiso 1 1 calc R U . . .
C39 C 0.34396(7) 0.96091(8) 0.13406(6) 0.0185(2) Uani 1 1 d . . . . .
C34 C 0.05322(7) 0.73195(8) 0.04799(6) 0.0173(2) Uani 1 1 d . . . . .
C38 C 0.43494(7) 0.70274(8) 0.24487(6) 0.0168(2) Uani 1 1 d . . . . .
H38 H 0.468174 0.722320 0.290476 0.020 Uiso 1 1 calc R U . . .
C43 C 0.35098(6) 0.57656(8) 0.16626(5) 0.0145(2) Uani 1 1 d . . . . .
C46 C 0.10184(7) 0.93898(9) 0.08518(6) 0.0199(2) Uani 1 1 d . . . . .
C49 C 0.15001(6) 0.55757(8) 0.09563(6) 0.0151(2) Uani 1 1 d . . . . .
B52 B 0.24811(8) 0.44344(9) 0.20794(6) 0.0157(2) Uani 1 1 d . . . . .
H52 H 0.239155 0.495403 0.248894 0.019 Uiso 1 1 calc R U . . .
B53 B 0.36092(8) 0.36883(9) 0.13346(7) 0.0170(2) Uani 1 1 d . . . . .
H53 H 0.426232 0.370137 0.125666 0.020 Uiso 1 1 calc R U . . .
C35 C 0.08650(7) 0.71339(8) 0.11885(6) 0.0179(2) Uani 1 1 d . . . . .
H35 H 0.076742 0.759993 0.151354 0.021 Uiso 1 1 calc R U . . .
C48 C 0.01273(7) 0.90126(9) 0.06442(6) 0.0207(2) Uani 1 1 d . . . . .
H48A H -0.003220 0.882656 0.106364 0.025 Uiso 1 1 calc R U . . .
H48B H -0.027148 0.954910 0.039545 0.025 Uiso 1 1 calc R U . . .
C33 C 0.13420(7) 0.62632(8) 0.14209(6) 0.0162(2) Uani 1 1 d . . . . .
H33 H 0.156360 0.613667 0.190639 0.019 Uiso 1 1 calc R U . . .
C61 C 0.06779(7) 0.66338(9) 0.00054(6) 0.0206(2) Uani 1 1 d . . . . .
H61 H 0.044727 0.675620 -0.047998 0.025 Uiso 1 1 calc R U . . .
B57 B 0.26952(8) 0.42487(10) 0.07299(6) 0.0166(2) Uani 1 1 d . . . . .
H57 H 0.274462 0.464700 0.025456 0.020 Uiso 1 1 calc R U . . .
B59 B 0.27556(8) 0.29220(10) 0.08198(7) 0.0193(3) Uani 1 1 d . . . . .
H59 H 0.284478 0.242369 0.039938 0.023 Uiso 1 1 calc R U . . .
B54 B 0.32398(8) 0.26412(10) 0.17199(7) 0.0194(3) Uani 1 1 d . . . . .
H54 H 0.364894 0.195492 0.189749 0.023 Uiso 1 1 calc R U . . .
B60 B 0.25439(8) 0.31129(9) 0.21847(7) 0.0182(3) Uani 1 1 d . . . . .
H60 H 0.249626 0.274360 0.267031 0.022 Uiso 1 1 calc R U . . .
B58 B 0.34752(8) 0.38052(9) 0.21702(7) 0.0165(2) Uani 1 1 d . . . . .
H58 H 0.404558 0.389731 0.264697 0.020 Uiso 1 1 calc R U . . .
B56 B 0.17617(8) 0.35491(10) 0.07313(7) 0.0180(3) Uani 1 1 d . . . . .
H56 H 0.119355 0.347275 0.025114 0.022 Uiso 1 1 calc R U . . .
B55 B 0.20974(8) 0.25512(10) 0.13447(7) 0.0201(3) Uani 1 1 d . . . . .
H55 H 0.175551 0.180765 0.127301 0.024 Uiso 1 1 calc R U . . .

loop_
_atom_site_aniso_label
_atom_site_aniso_U_11
_atom_site_aniso_U_22
_atom_site_aniso_U_33
_atom_site_aniso_U_23
_atom_site_aniso_U_13
_atom_site_aniso_U_12
O32 0.0164(4) 0.0155(4) 0.0211(4) -0.0009(3) 0.0022(3) -0.0039(3)
O1 0.0181(4) 0.0153(4) 0.0196(4) 0.0003(3) 0.0014(3) 0.0046(3)
C8 0.0172(5) 0.0167(5) 0.0168(5) 0.0020(4) 0.0050(4) 0.0009(4)
C15 0.0169(5) 0.0160(5) 0.0174(5) -0.0020(4) 0.0053(4) 0.0009(4)
C16 0.0145(5) 0.0182(5) 0.0149(5) 0.0007(4) 0.0038(4) 0.0003(4)
C17 0.0119(5) 0.0146(5) 0.0208(5) 0.0023(4) 0.0052(4) 0.0017(4)
C29 0.0156(5) 0.0169(5) 0.0167(5) -0.0022(4) 0.0039(4) -0.0017(4)
C6 0.0107(5) 0.0137(5) 0.0180(5) -0.0005(4) 0.0045(4) 0.0005(4)
C3 0.0186(5) 0.0162(5) 0.0214(5) -0.0009(4) 0.0047(4) 0.0040(4)
C31 0.0166(5) 0.0150(5) 0.0235(6) 0.0001(4) 0.0072(4) -0.0023(4)
C13 0.0225(6) 0.0145(5) 0.0214(5) -0.0009(4) 0.0076(4) -0.0021(4)
C9 0.0151(5) 0.0174(5) 0.0155(5) -0.0002(4) 0.0033(4) -0.0004(4)
C14 0.0108(5) 0.0140(5) 0.0203(5) -0.0019(4) 0.0045(4) -0.0006(4)
C18 0.0116(5) 0.0148(5) 0.0163(5) 0.0007(4) 0.0045(4) -0.0005(4)
C7 0.0228(6) 0.0154(5) 0.0182(5) -0.0002(4) 0.0069(4) 0.0018(4)
C12 0.0182(5) 0.0162(5) 0.0176(5) 0.0015(4) 0.0057(4) -0.0014(4)
C10 0.0216(6) 0.0161(5) 0.0190(5) -0.0004(4) 0.0069(4) -0.0011(4)
C2 0.0120(5) 0.0156(5) 0.0166(5) -0.0004(4) 0.0037(4) -0.0011(4)
C4 0.0125(5) 0.0144(5) 0.0166(5) -0.0001(4) 0.0034(4) 0.0004(4)
C11 0.0159(5) 0.0191(5) 0.0154(5) -0.0005(4) 0.0018(4) 0.0006(4)
C5 0.0220(6) 0.0151(5) 0.0182(5) 0.0006(4) 0.0068(4) 0.0032(4)
B22 0.0153(6) 0.0153(6) 0.0244(6) 0.0020(5) 0.0060(5) -0.0021(5)
B24 0.0143(5) 0.0165(6) 0.0187(6) -0.0039(5) 0.0052(5) -0.0001(4)
B23 0.0155(6) 0.0160(6) 0.0192(6) 0.0035(5) 0.0054(5) 0.0003(4)
B19 0.0162(6) 0.0152(6) 0.0253(6) -0.0031(5) 0.0053(5) 0.0006(5)
C30 0.0138(5) 0.0184(5) 0.0157(5) 0.0013(4) 0.0020(4) -0.0012(4)
B25 0.0158(6) 0.0167(6) 0.0286(7) -0.0060(5) 0.0049(5) 0.0000(5)
B27 0.0168(6) 0.0142(6) 0.0233(6) 0.0028(5) 0.0041(5) 0.0010(4)
B28 0.0183(6) 0.0157(6) 0.0281(7) 0.0046(5) 0.0049(5) -0.0011(5)
B21 0.0171(6) 0.0139(6) 0.0319(7) -0.0007(5) 0.0048(5) -0.0010(5)
B26 0.0156(6) 0.0144(6) 0.0224(6) -0.0033(5) 0.0046(5) -0.0018(4)
B20 0.0174(6) 0.0145(6) 0.0332(7) 0.0001(5) 0.0048(5) 0.0001(5)
O63 0.0169(4) 0.0144(4) 0.0203(4) 0.0005(3) 0.0016(3) -0.0035(3)
O50 0.0173(4) 0.0197(4) 0.0236(4) 0.0030(3) 0.0007(3) 0.0034(3)
C36 0.0117(5) 0.0147(5) 0.0203(5) -0.0020(4) 0.0052(4) -0.0014(4)
C41 0.0146(5) 0.0161(5) 0.0161(5) 0.0009(4) 0.0037(4) 0.0018(4)
C44 0.0220(6) 0.0174(5) 0.0187(5) 0.0021(4) 0.0074(4) 0.0023(4)
C45 0.0115(5) 0.0162(5) 0.0158(5) 0.0000(4) 0.0041(4) 0.0005(4)
C47 0.0115(5) 0.0172(5) 0.0157(5) -0.0024(4) 0.0040(4) -0.0015(4)
C62 0.0169(5) 0.0231(6) 0.0163(5) -0.0035(4) 0.0038(4) 0.0001(4)
C64 0.0185(5) 0.0166(5) 0.0209(5) 0.0022(4) 0.0049(4) -0.0030(4)
C37 0.0153(5) 0.0170(5) 0.0177(5) 0.0016(4) 0.0047(4) -0.0004(4)
C42 0.0219(6) 0.0165(5) 0.0177(5) 0.0019(4) 0.0067(4) -0.0006(4)
C40 0.0135(5) 0.0190(5) 0.0155(5) -0.0011(4) 0.0037(4) -0.0005(4)
B51 0.0147(5) 0.0168(6) 0.0211(6) -0.0006(5) 0.0062(5) -0.0011(4)
C39 0.0228(6) 0.0149(5) 0.0179(5) 0.0005(4) 0.0064(4) -0.0017(4)
C34 0.0106(5) 0.0175(5) 0.0225(6) 0.0027(4) 0.0033(4) 0.0001(4)
C38 0.0130(5) 0.0187(5) 0.0170(5) -0.0010(4) 0.0021(4) 0.0011(4)
C43 0.0114(5) 0.0150(5) 0.0176(5) -0.0015(4) 0.0049(4) 0.0004(4)
C46 0.0213(6) 0.0169(5) 0.0229(6) 0.0042(4) 0.0088(4) 0.0026(4)
C49 0.0104(5) 0.0169(5) 0.0175(5) -0.0007(4) 0.0035(4) -0.0015(4)
B52 0.0148(5) 0.0163(6) 0.0164(6) 0.0015(5) 0.0052(4) -0.0001(4)
B53 0.0148(6) 0.0157(6) 0.0210(6) -0.0023(5) 0.0064(5) 0.0016(4)
C35 0.0164(5) 0.0173(5) 0.0199(5) -0.0016(4) 0.0056(4) 0.0006(4)
C48 0.0177(5) 0.0173(6) 0.0274(6) 0.0036(4) 0.0073(5) 0.0032(4)
C33 0.0146(5) 0.0185(5) 0.0150(5) 0.0002(4) 0.0039(4) -0.0002(4)
C61 0.0162(5) 0.0264(6) 0.0167(5) 0.0014(5) 0.0013(4) 0.0010(4)
B57 0.0140(5) 0.0180(6) 0.0180(6) -0.0045(5) 0.0054(5) -0.0009(5)
B59 0.0162(6) 0.0176(6) 0.0243(6) -0.0050(5) 0.0066(5) -0.0005(5)
B54 0.0169(6) 0.0145(6) 0.0269(7) -0.0011(5) 0.0070(5) 0.0001(5)
B60 0.0160(6) 0.0154(6) 0.0232(6) 0.0024(5) 0.0060(5) -0.0002(5)
B58 0.0142(5) 0.0155(6) 0.0196(6) 0.0019(5) 0.0048(5) 0.0017(4)
B56 0.0150(6) 0.0177(6) 0.0212(6) -0.0051(5) 0.0055(5) -0.0019(4)
B55 0.0164(6) 0.0162(6) 0.0273(7) -0.0023(5) 0.0063(5) -0.0017(5)

loop_
_atom_type_symbol
_atom_type_description
_atom_type_scat_dispersion_real
_atom_type_scat_dispersion_imag
_atom_type_scat_source
C C 0.0181 0.0091 'International Tables Vol C Tables 4.2.6.8 and 6.1.1.4'
H H 0.0000 0.0000 'International Tables Vol C Tables 4.2.6.8 and 6.1.1.4'
B B 0.0090 0.0039 'International Tables Vol C Tables 4.2.6.8 and 6.1.1.4'
O O 0.0492 0.0322 'International Tables Vol C Tables 4.2.6.8 and 6.1.1.4'

loop_
_geom_angle_atom_site_label_1
_geom_angle_atom_site_label_2
_geom_angle_atom_site_label_3
_geom_angle
_geom_angle_site_symmetry_1
_geom_angle_site_symmetry_3
_geom_angle_publ_flag
C14 O32 C31 116.87(8) . . ?
C17 O1 C3 117.37(8) . . ?
C6 C8 H8 119.6 . . ?
C11 C8 H8 119.6 . . ?
C11 C8 C6 120.79(10) . . ?
C16 C15 H15 120.2 . . ?
C16 C15 C17 119.66(10) . . ?
C17 C15 H15 120.2 . . ?
C15 C16 H16 119.3 . . ?
C15 C16 C18 121.35(10) . . ?
C18 C16 H16 119.3 . . ?
O1 C17 C15 124.72(10) . . ?
O1 C17 C30 115.52(9) . . ?
C15 C17 C30 119.76(10) . . ?
C18 C29 H29 119.6 . . ?
C30 C29 H29 119.6 . . ?
C30 C29 C18 120.77(10) . . ?
C8 C6 C4 120.02(10) . . ?
C9 C6 C8 118.41(10) . . ?
C9 C6 C4 121.57(10) . . ?
O1 C3 H3A 109.4 . . ?
O1 C3 H3B 109.4 . . ?
O1 C3 C5 111.28(9) . . ?
H3A C3 H3B 108.0 . . ?
C5 C3 H3A 109.4 . . ?
C5 C3 H3B 109.4 . . ?
O32 C31 H31A 109.5 . . ?
O32 C31 H31B 109.5 . . ?
O32 C31 C13 110.76(9) . . ?
H31A C31 H31B 108.1 . . ?
C13 C31 H31A 109.5 . . ?
C13 C31 H31B 109.5 . . ?
C10 C13 C31 171.28(12) . . ?
C6 C9 H9 119.4 . . ?
C12 C9 C6 121.14(10) . . ?
C12 C9 H9 119.4 . . ?
O32 C14 C12 124.26(10) . . ?
O32 C14 C11 115.89(9) . . ?
C12 C14 C11 119.84(10) . . ?
C16 C18 C29 118.21(10) . . ?
C16 C18 C2 121.82(9) . . ?
C29 C18 C2 119.96(10) . . ?
C5 C7 C10 173.48(12) . . ?
C9 C12 C14 119.72(10) . . ?
C9 C12 H12 120.1 . . ?
C14 C12 H12 120.1 . . ?
C13 C10 C7 173.58(12) . . ?
C18 C2 C4 118.08(8) . . ?
C18 C2 B22 123.31(9) . . ?
C18 C2 B24 116.09(9) . . ?
C18 C2 B23 119.45(9) . . ?
C18 C2 B26 121.40(9) . . ?
C4 C2 B24 59.87(6) . . ?
B22 C2 C4 109.91(8) . . ?
B22 C2 B24 113.06(9) . . ?
B22 C2 B23 62.08(7) . . ?
B23 C2 C4 60.49(6) . . ?
B23 C2 B24 111.56(8) . . ?
B26 C2 C4 109.42(8) . . ?
B26 C2 B22 62.37(7) . . ?
B26 C2 B24 62.19(7) . . ?
B26 C2 B23 112.71(9) . . ?
C6 C4 C2 118.93(8) . . ?
C6 C4 B24 119.36(9) . . ?
C6 C4 B23 116.86(9) . . ?
C6 C4 B19 122.24(9) . . ?
C6 C4 B27 120.85(9) . . ?
C2 C4 B24 60.37(6) . . ?
C2 C4 B23 59.75(6) . . ?
B24 C4 B23 111.36(8) . . ?
B19 C4 C2 110.00(8) . . ?
B19 C4 B24 62.20(7) . . ?
B19 C4 B23 113.18(9) . . ?
B27 C4 C2 109.47(8) . . ?
B27 C4 B24 112.96(8) . . ?
B27 C4 B23 62.17(7) . . ?
B27 C4 B19 62.63(7) . . ?
C8 C11 C14 120.08(10) . . ?
C8 C11 H11 120.0 . . ?
C14 C11 H11 120.0 . . ?
C7 C5 C3 170.03(12) . . ?
C2 B22 H22 124.0 . . ?
C2 B22 B23 59.09(7) . . ?
C2 B22 B28 105.81(8) . . ?
C2 B22 B21 105.45(9) . . ?
C2 B22 B26 58.43(7) . . ?
B23 B22 H22 122.0 . . ?
B23 B22 B28 59.76(7) . . ?
B23 B22 B21 107.73(9) . . ?
B28 B22 H22 121.9 . . ?
B28 B22 B21 60.34(8) . . ?
B21 B22 H22 122.1 . . ?
B26 B22 H22 122.1 . . ?
B26 B22 B23 107.12(9) . . ?
B26 B22 B28 107.93(9) . . ?
B26 B22 B21 59.91(7) . . ?
C2 B24 H24 123.2 . . ?
C2 B24 B19 106.59(9) . . ?
C2 B24 B25 105.64(9) . . ?
C2 B24 B26 58.09(7) . . ?
C4 B24 C2 59.76(6) . . ?
C4 B24 H24 123.2 . . ?
C4 B24 B19 58.52(7) . . ?
C4 B24 B25 105.71(9) . . ?
C4 B24 B26 106.09(9) . . ?
B19 B24 H24 121.8 . . ?
B19 B24 B26 108.13(9) . . ?
B25 B24 H24 122.6 . . ?
B25 B24 B19 60.17(7) . . ?
B25 B24 B26 60.16(7) . . ?
B26 B24 H24 122.2 . . ?
C2 B23 C4 59.76(6) . . ?
C2 B23 B22 58.83(7) . . ?
C2 B23 H23 123.0 . . ?
C2 B23 B27 106.17(9) . . ?
C2 B23 B28 105.94(9) . . ?
C4 B23 B22 106.76(9) . . ?
C4 B23 H23 123.3 . . ?
C4 B23 B27 58.01(7) . . ?
C4 B23 B28 105.52(9) . . ?
B22 B23 H23 121.7 . . ?
B22 B23 B27 108.20(9) . . ?
B27 B23 H23 122.3 . . ?
B28 B23 B22 60.19(7) . . ?
B28 B23 H23 122.7 . . ?
B28 B23 B27 60.10(7) . . ?
C4 B19 B24 59.28(7) . . ?
C4 B19 H19 123.8 . . ?
C4 B19 B25 105.91(8) . . ?
C4 B19 B27 58.45(7) . . ?
C4 B19 B20 105.64(9) . . ?
B24 B19 H19 121.9 . . ?
B24 B19 B25 59.66(7) . . ?
B24 B19 B20 107.78(9) . . ?
B25 B19 H19 122.0 . . ?
B25 B19 B20 60.35(8) . . ?
B27 B19 B24 107.25(9) . . ?
B27 B19 H19 122.0 . . ?
B27 B19 B25 107.95(9) . . ?
B27 B19 B20 59.99(8) . . ?
B20 B19 H19 122.0 . . ?
C17 C30 H30 119.9 . . ?
C29 C30 C17 120.24(10) . . ?
C29 C30 H30 119.9 . . ?
B24 B25 B19 60.17(7) . . ?
B24 B25 H25 121.6 . . ?
B24 B25 B21 107.91(9) . . ?
B24 B25 B26 60.19(7) . . ?
B24 B25 B20 107.84(9) . . ?
B19 B25 H25 121.6 . . ?
B19 B25 B21 107.87(9) . . ?
B19 B25 B26 108.15(9) . . ?
B19 B25 B20 59.92(7) . . ?
B21 B25 H25 122.0 . . ?
B26 B25 H25 121.8 . . ?
B26 B25 B21 59.68(7) . . ?
B26 B25 B20 107.43(9) . . ?
B20 B25 H25 122.1 . . ?
B20 B25 B21 59.71(8) . . ?
C4 B27 B23 59.82(7) . . ?
C4 B27 B19 58.91(7) . . ?
C4 B27 H27 123.4 . . ?
C4 B27 B28 106.68(9) . . ?
C4 B27 B20 106.09(9) . . ?
B23 B27 H27 121.5 . . ?
B23 B27 B20 108.16(9) . . ?
B19 B27 B23 108.29(9) . . ?
B19 B27 H27 121.4 . . ?
B19 B27 B28 108.79(9) . . ?
B19 B27 B20 60.11(8) . . ?
B28 B27 B23 59.77(7) . . ?
B28 B27 H27 121.6 . . ?
B28 B27 B20 60.59(8) . . ?
B20 B27 H27 122.0 . . ?
B22 B28 H28 121.6 . . ?
B22 B28 B21 59.91(7) . . ?
B22 B28 B20 107.82(10) . . ?
B23 B28 B22 60.05(7) . . ?
B23 B28 B27 60.13(7) . . ?
B23 B28 H28 121.8 . . ?
B23 B28 B21 107.62(9) . . ?
B23 B28 B20 107.78(9) . . ?
B27 B28 B22 108.12(9) . . ?
B27 B28 H28 121.8 . . ?
B27 B28 B21 107.39(10) . . ?
B27 B28 B20 59.74(7) . . ?
B21 B28 H28 122.2 . . ?
B21 B28 B20 59.63(8) . . ?
B20 B28 H28 122.0 . . ?
B22 B21 B25 107.92(9) . . ?
B22 B21 B28 59.74(7) . . ?
B22 B21 H21 121.7 . . ?
B25 B21 H21 121.7 . . ?
B28 B21 B25 108.00(9) . . ?
B28 B21 H21 121.9 . . ?
B26 B21 B22 59.83(7) . . ?
B26 B21 B25 59.78(7) . . ?
B26 B21 B28 107.39(9) . . ?
B26 B21 H21 122.1 . . ?
B26 B21 B20 107.80(9) . . ?
B20 B21 B22 108.22(9) . . ?
B20 B21 B25 60.07(8) . . ?
B20 B21 B28 60.30(8) . . ?
B20 B21 H21 121.5 . . ?
C2 B26 B22 59.20(7) . . ?
C2 B26 B24 59.72(7) . . ?
C2 B26 B25 106.51(8) . . ?
C2 B26 B21 106.32(9) . . ?
C2 B26 H26 123.3 . . ?
B22 B26 B24 108.51(9) . . ?
B22 B26 B25 108.87(9) . . ?
B22 B26 B21 60.26(7) . . ?
B22 B26 H26 121.2 . . ?
B24 B26 H26 121.5 . . ?
B25 B26 B24 59.65(7) . . ?
B25 B26 H26 121.7 . . ?
B21 B26 B24 108.16(9) . . ?
B21 B26 B25 60.54(8) . . ?
B21 B26 H26 121.9 . . ?
B19 B20 B25 59.73(7) . . ?
B19 B20 B28 107.87(9) . . ?
B19 B20 B21 108.13(9) . . ?
B19 B20 H20 121.7 . . ?
B25 B20 B28 107.94(9) . . ?
B25 B20 H20 121.9 . . ?
B27 B20 B19 59.89(7) . . ?
B27 B20 B25 107.38(9) . . ?
B27 B20 B28 59.67(7) . . ?
B27 B20 B21 107.68(9) . . ?
B27 B20 H20 122.2 . . ?
B28 B20 H20 121.8 . . ?
B21 B20 B25 60.22(8) . . ?
B21 B20 B28 60.07(8) . . ?
B21 B20 H20 121.6 . . ?
C36 O63 C64 117.63(8) . . ?
C34 O50 C48 116.74(9) . . ?
O63 C36 C37 124.76(10) . . ?
O63 C36 C38 115.30(9) . . ?
C38 C36 C37 119.93(10) . . ?
C38 C41 H41 119.6 . . ?
C38 C41 C43 120.80(10) . . ?
C43 C41 H41 119.6 . . ?
C46 C44 C42 174.24(12) . . ?
C47 C45 B52 60.01(6) . . ?
C47 C45 B57 60.42(6) . . ?
C43 C45 C47 117.57(8) . . ?
C43 C45 B52 115.20(9) . . ?
C43 C45 B53 124.35(9) . . ?
C43 C45 B57 120.03(9) . . ?
C43 C45 B58 121.46(9) . . ?
B53 C45 C47 109.66(8) . . ?
B53 C45 B52 112.90(8) . . ?
B53 C45 B57 61.91(7) . . ?
B57 C45 B52 111.58(8) . . ?
B58 C45 C47 109.37(8) . . ?
B58 C45 B52 62.13(7) . . ?
B58 C45 B53 62.26(7) . . ?
B58 C45 B57 112.49(9) . . ?
C45 C47 B52 60.36(6) . . ?
C45 C47 B57 59.85(6) . . ?
B51 C47 C45 110.07(8) . . ?
B51 C47 B52 62.13(7) . . ?
B51 C47 B57 113.32(9) . . ?
C49 C47 C45 119.12(8) . . ?
C49 C47 B51 121.78(9) . . ?
C49 C47 B52 119.21(9) . . ?
C49 C47 B57 117.18(9) . . ?
C49 C47 B56 120.53(9) . . ?
B52 C47 B57 111.39(8) . . ?
B56 C47 C45 109.85(8) . . ?
B56 C47 B51 62.76(7) . . ?
B56 C47 B52 113.14(9) . . ?
B56 C47 B57 62.34(7) . . ?
C49 C62 H62 119.5 . . ?
C61 C62 H62 119.5 . . ?
C61 C62 C49 121.07(10) . . ?
O63 C64 H64A 109.4 . . ?
O63 C64 H64B 109.4 . . ?
O63 C64 C39 111.36(9) . . ?
H64A C64 H64B 108.0 . . ?
C39 C64 H64A 109.4 . . ?
C39 C64 H64B 109.4 . . ?
C36 C37 H37 120.2 . . ?
C40 C37 C36 119.52(10) . . ?
C40 C37 H37 120.2 . . ?
C39 C42 C44 173.57(12) . . ?
C37 C40 H40 119.4 . . ?
C37 C40 C43 121.21(10) . . ?
C43 C40 H40 119.4 . . ?
C47 B51 H51 123.9 . . ?
C47 B51 B52 59.39(7) . . ?
C47 B51 B60 105.97(8) . . ?
C47 B51 B56 58.37(7) . . ?
C47 B51 B55 105.61(9) . . ?
B52 B51 H51 121.8 . . ?
B52 B51 B56 107.39(8) . . ?
B52 B51 B55 107.93(9) . . ?
B60 B51 H51 121.9 . . ?
B60 B51 B52 59.66(7) . . ?
B60 B51 B56 108.16(9) . . ?
B60 B51 B55 60.49(7) . . ?
B56 B51 H51 121.9 . . ?
B56 B51 B55 60.06(7) . . ?
B55 B51 H51 122.0 . . ?
C42 C39 C64 170.97(12) . . ?
O50 C34 C35 124.07(10) . . ?
O50 C34 C61 116.05(10) . . ?
C35 C34 C61 119.87(10) . . ?
C36 C38 H38 119.9 . . ?
C41 C38 C36 120.15(10) . . ?
C41 C38 H38 119.9 . . ?
C41 C43 C45 119.30(10) . . ?
C40 C43 C41 118.37(10) . . ?
C40 C43 C45 122.32(9) . . ?
C44 C46 C48 170.14(12) . . ?
C62 C49 C47 119.82(10) . . ?
C33 C49 C47 121.92(10) . . ?
C33 C49 C62 118.26(10) . . ?
C45 B52 B51 106.58(8) . . ?
C45 B52 H52 123.1 . . ?
C45 B52 B60 105.84(8) . . ?
C45 B52 B58 58.22(6) . . ?
C47 B52 C45 59.63(6) . . ?
C47 B52 B51 58.48(7) . . ?
C47 B52 H52 123.4 . . ?
C47 B52 B60 105.61(9) . . ?
C47 B52 B58 105.97(8) . . ?
B51 B52 H52 121.9 . . ?
B51 B52 B58 108.12(9) . . ?
B60 B52 B51 60.10(7) . . ?
B60 B52 H52 122.6 . . ?
B60 B52 B58 60.26(7) . . ?
B58 B52 H52 122.2 . . ?
C45 B53 H53 123.9 . . ?
C45 B53 B57 59.17(7) . . ?
C45 B53 B59 105.84(8) . . ?
C45 B53 B54 105.46(8) . . ?
C45 B53 B58 58.57(7) . . ?
B57 B53 H53 121.8 . . ?
B57 B53 B59 59.84(7) . . ?
B57 B53 B54 107.72(9) . . ?
B57 B53 B58 107.31(8) . . ?
B59 B53 H53 122.0 . . ?
B59 B53 B54 60.16(7) . . ?
B54 B53 H53 122.2 . . ?
B58 B53 H53 122.0 . . ?
B58 B53 B59 107.78(9) . . ?
B58 B53 B54 59.83(7) . . ?
C34 C35 H35 120.1 . . ?
C34 C35 C33 119.77(10) . . ?
C33 C35 H35 120.1 . . ?
O50 C48 C46 110.36(9) . . ?
O50 C48 H48A 109.6 . . ?
O50 C48 H48B 109.6 . . ?
C46 C48 H48A 109.6 . . ?
C46 C48 H48B 109.6 . . ?
H48A C48 H48B 108.1 . . ?
C49 C33 C35 121.18(10) . . ?
C49 C33 H33 119.4 . . ?
C35 C33 H33 119.4 . . ?
C62 C61 C34 119.85(10) . . ?
C62 C61 H61 120.1 . . ?
C34 C61 H61 120.1 . . ?
C45 B57 C47 59.73(6) . . ?
C45 B57 B53 58.92(7) . . ?
C45 B57 H57 123.0 . . ?
C45 B57 B59 105.94(9) . . ?
C45 B57 B56 106.28(8) . . ?
C47 B57 B53 106.75(8) . . ?
C47 B57 H57 123.4 . . ?
C47 B57 B59 105.31(9) . . ?
C47 B57 B56 57.97(6) . . ?
B53 B57 H57 121.6 . . ?
B53 B57 B56 108.37(9) . . ?
B59 B57 B53 60.21(7) . . ?
B59 B57 H57 122.8 . . ?
B59 B57 B56 60.08(7) . . ?
B56 B57 H57 122.2 . . ?
B53 B59 H59 121.5 . . ?
B53 B59 B54 60.13(7) . . ?
B53 B59 B56 108.28(9) . . ?
B53 B59 B55 108.20(9) . . ?
B57 B59 B53 59.95(7) . . ?
B57 B59 H59 121.7 . . ?
B57 B59 B54 107.78(9) . . ?
B57 B59 B56 60.23(7) . . ?
B57 B59 B55 108.05(9) . . ?
B54 B59 H59 122.0 . . ?
B54 B59 B55 59.79(7) . . ?
B56 B59 H59 121.7 . . ?
B56 B59 B54 107.70(9) . . ?
B56 B59 B55 59.90(7) . . ?
B55 B59 H59 121.7 . . ?
B53 B54 B59 59.71(7) . . ?
B53 B54 H54 121.8 . . ?
B53 B54 B60 107.90(9) . . ?
B59 B54 H54 121.9 . . ?
B59 B54 B60 107.97(9) . . ?
B60 B54 H54 121.7 . . ?
B58 B54 B53 59.77(7) . . ?
B58 B54 B59 107.38(9) . . ?
B58 B54 H54 122.0 . . ?
B58 B54 B60 59.89(7) . . ?
B58 B54 B55 108.02(9) . . ?
B55 B54 B53 108.23(9) . . ?
B55 B54 B59 60.26(7) . . ?
B55 B54 H54 121.4 . . ?
B55 B54 B60 60.17(7) . . ?
B51 B60 B54 107.82(9) . . ?
B51 B60 H60 121.6 . . ?
B51 B60 B58 108.17(9) . . ?
B51 B60 B55 59.93(7) . . ?
B52 B60 B51 60.23(7) . . ?
B52 B60 B54 107.87(9) . . ?
B52 B60 H60 121.5 . . ?
B52 B60 B58 60.20(7) . . ?
B52 B60 B55 107.94(9) . . ?
B54 B60 H60 122.0 . . ?
B54 B60 B55 59.70(7) . . ?
B58 B60 B54 59.62(7) . . ?
B58 B60 H60 121.9 . . ?
B58 B60 B55 107.44(9) . . ?
B55 B60 H60 122.0 . . ?
C45 B58 B52 59.65(7) . . ?
C45 B58 B53 59.17(7) . . ?
C45 B58 B54 106.38(9) . . ?
C45 B58 B60 106.41(8) . . ?
C45 B58 H58 123.3 . . ?
B52 B58 B60 59.54(7) . . ?
B52 B58 H58 121.6 . . ?
B53 B58 B52 108.41(8) . . ?
B53 B58 B54 60.40(7) . . ?
B53 B58 B60 108.89(9) . . ?
B53 B58 H58 121.1 . . ?
B54 B58 B52 108.05(8) . . ?
B54 B58 B60 60.50(7) . . ?
B54 B58 H58 121.8 . . ?
B60 B58 H58 121.8 . . ?
C47 B56 B51 58.88(7) . . ?
C47 B56 B57 59.69(7) . . ?
C47 B56 B59 106.34(8) . . ?
C47 B56 H56 123.5 . . ?
C47 B56 B55 105.97(9) . . ?
B51 B56 B57 108.06(9) . . ?
B51 B56 H56 121.6 . . ?
B51 B56 B55 60.01(7) . . ?
B57 B56 H56 121.5 . . ?
B57 B56 B55 108.02(9) . . ?
B59 B56 B51 108.35(9) . . ?
B59 B56 B57 59.69(7) . . ?
B59 B56 H56 121.9 . . ?
B59 B56 B55 60.42(7) . . ?
B55 B56 H56 122.0 . . ?
B51 B55 B59 107.71(9) . . ?
B51 B55 B54 107.88(9) . . ?
B51 B55 B60 59.58(7) . . ?
B51 B55 B56 59.94(7) . . ?
B51 B55 H55 121.9 . . ?
B59 B55 B60 107.70(9) . . ?
B59 B55 H55 121.9 . . ?
B54 B55 B59 59.95(7) . . ?
B54 B55 B60 60.13(7) . . ?
B54 B55 H55 121.7 . . ?
B60 B55 H55 122.0 . . ?
B56 B55 B59 59.68(7) . . ?
B56 B55 B54 107.65(9) . . ?
B56 B55 B60 107.34(9) . . ?
B56 B55 H55 122.1 . . ?

loop_
_geom_bond_atom_site_label_1
_geom_bond_atom_site_label_2
_geom_bond_distance
_geom_bond_site_symmetry_2
_geom_bond_publ_flag
O32 C31 1.4356(13) . ?
O32 C14 1.3746(13) . ?
O1 C17 1.3758(13) . ?
O1 C3 1.4388(13) . ?
C8 H8 0.9500 . ?
C8 C6 1.4000(15) . ?
C8 C11 1.3839(15) . ?
C15 H15 0.9500 . ?
C15 C16 1.3884(15) . ?
C15 C17 1.3897(15) . ?
C16 H16 0.9500 . ?
C16 C18 1.3927(15) . ?
C17 C30 1.3910(15) . ?
C29 H29 0.9500 . ?
C29 C18 1.4004(15) . ?
C29 C30 1.3836(15) . ?
C6 C9 1.3916(15) . ?
C6 C4 1.5015(14) . ?
C3 H3A 0.9900 . ?
C3 H3B 0.9900 . ?
C3 C5 1.4633(16) . ?
C31 H31A 0.9900 . ?
C31 H31B 0.9900 . ?
C31 C13 1.4640(15) . ?
C13 C10 1.2008(17) . ?
C9 H9 0.9500 . ?
C9 C12 1.3894(15) . ?
C14 C12 1.3897(15) . ?
C14 C11 1.3913(15) . ?
C18 C2 1.5028(14) . ?
C7 C10 1.3763(16) . ?
C7 C5 1.2002(17) . ?
C12 H12 0.9500 . ?
C2 C4 1.7239(14) . ?
C2 B22 1.7190(16) . ?
C2 B24 1.7346(16) . ?
C2 B23 1.7238(16) . ?
C2 B26 1.7051(16) . ?
C4 B24 1.7259(16) . ?
C4 B23 1.7366(16) . ?
C4 B19 1.7121(16) . ?
C4 B27 1.7037(16) . ?
C11 H11 0.9500 . ?
B22 H22 1.1200 . ?
B22 B23 1.7752(18) . ?
B22 B28 1.7776(18) . ?
B22 B21 1.7807(19) . ?
B22 B26 1.7730(18) . ?
B24 H24 1.1200 . ?
B24 B19 1.7759(18) . ?
B24 B25 1.7669(18) . ?
B24 B26 1.7766(17) . ?
B23 H23 1.1200 . ?
B23 B27 1.7765(18) . ?
B23 B28 1.7700(18) . ?
B19 H19 1.1200 . ?
B19 B25 1.7760(18) . ?
B19 B27 1.7754(19) . ?
B19 B20 1.7793(19) . ?
C30 H30 0.9500 . ?
B25 H25 1.1200 . ?
B25 B21 1.7897(19) . ?
B25 B26 1.7760(18) . ?
B25 B20 1.787(2) . ?
B27 H27 1.1200 . ?
B27 B28 1.7759(18) . ?
B27 B20 1.7772(19) . ?
B28 H28 1.1200 . ?
B28 B21 1.788(2) . ?
B28 B20 1.792(2) . ?
B21 H21 1.1200 . ?
B21 B26 1.7744(18) . ?
B21 B20 1.7805(18) . ?
B26 H26 1.1200 . ?
B20 H20 1.1200 . ?
O63 C36 1.3757(13) . ?
O63 C64 1.4382(13) . ?
O50 C34 1.3736(13) . ?
O50 C48 1.4366(14) . ?
C36 C37 1.3927(15) . ?
C36 C38 1.3905(15) . ?
C41 H41 0.9500 . ?
C41 C38 1.3816(15) . ?
C41 C43 1.4023(15) . ?
C44 C42 1.3785(16) . ?
C44 C46 1.1998(17) . ?
C45 C47 1.7226(14) . ?
C45 C43 1.5022(15) . ?
C45 B52 1.7354(16) . ?
C45 B53 1.7202(16) . ?
C45 B57 1.7247(16) . ?
C45 B58 1.7094(16) . ?
C47 B51 1.7128(16) . ?
C47 C49 1.4984(15) . ?
C47 B52 1.7293(16) . ?
C47 B57 1.7346(16) . ?
C47 B56 1.7035(16) . ?
C62 H62 0.9500 . ?
C62 C49 1.4019(15) . ?
C62 C61 1.3813(16) . ?
C64 H64A 0.9900 . ?
C64 H64B 0.9900 . ?
C64 C39 1.4655(16) . ?
C37 H37 0.9500 . ?
C37 C40 1.3905(15) . ?
C42 C39 1.1991(17) . ?
C40 H40 0.9500 . ?
C40 C43 1.3922(15) . ?
B51 H51 1.1200 . ?
B51 B52 1.7762(17) . ?
B51 B60 1.7738(18) . ?
B51 B56 1.7789(18) . ?
B51 B55 1.7802(18) . ?
C34 C35 1.3878(15) . ?
C34 C61 1.3934(16) . ?
C38 H38 0.9500 . ?
C46 C48 1.4670(16) . ?
C49 C33 1.3881(15) . ?
B52 H52 1.1200 . ?
B52 B60 1.7659(18) . ?
B52 B58 1.7777(17) . ?
B53 H53 1.1200 . ?
B53 B57 1.7719(17) . ?
B53 B59 1.7767(18) . ?
B53 B54 1.7842(18) . ?
B53 B58 1.7729(18) . ?
C35 H35 0.9500 . ?
C35 C33 1.3907(15) . ?
C48 H48A 0.9900 . ?
C48 H48B 0.9900 . ?
C33 H33 0.9500 . ?
C61 H61 0.9500 . ?
B57 H57 1.1200 . ?
B57 B59 1.7700(18) . ?
B57 B56 1.7797(17) . ?
B59 H59 1.1200 . ?
B59 B54 1.7847(19) . ?
B59 B56 1.7770(18) . ?
B59 B55 1.7902(19) . ?
B54 H54 1.1200 . ?
B54 B60 1.7896(18) . ?
B54 B58 1.7739(18) . ?
B54 B55 1.7818(18) . ?
B60 H60 1.1200 . ?
B60 B58 1.7787(17) . ?
B60 B55 1.7903(19) . ?
B58 H58 1.1200 . ?
B56 H56 1.1200 . ?
B56 B55 1.7810(19) . ?
B55 H55 1.1200 . ?

loop_
_geom_torsion_atom_site_label_1
_geom_torsion_atom_site_label_2
_geom_torsion_atom_site_label_3
_geom_torsion_atom_site_label_4
_geom_torsion
_geom_torsion_site_symmetry_1
_geom_torsion_site_symmetry_2
_geom_torsion_site_symmetry_3
_geom_torsion_site_symmetry_4
_geom_torsion_publ_flag
O32 C14 C12 C9 -179.71(10) . . . . ?
O32 C14 C11 C8 -179.27(9) . . . . ?
O1 C17 C30 C29 -179.47(9) . . . . ?
C8 C6 C9 C12 0.81(16) . . . . ?
C8 C6 C4 C2 -113.38(11) . . . . ?
C8 C6 C4 B24 176.33(9) . . . . ?
C8 C6 C4 B23 -44.80(13) . . . . ?
C8 C6 C4 B19 102.46(12) . . . . ?
C8 C6 C4 B27 27.31(15) . . . . ?
C15 C16 C18 C29 -0.27(16) . . . . ?
C15 C16 C18 C2 -179.84(10) . . . . ?
C15 C17 C30 C29 0.90(16) . . . . ?
C16 C15 C17 O1 -179.84(9) . . . . ?
C16 C15 C17 C30 -0.24(16) . . . . ?
C16 C18 C2 C4 60.33(13) . . . . ?
C16 C18 C2 B22 -83.98(13) . . . . ?
C16 C18 C2 B24 128.48(10) . . . . ?
C16 C18 C2 B23 -9.79(14) . . . . ?
C16 C18 C2 B26 -159.56(10) . . . . ?
C17 O1 C3 C5 -59.79(12) . . . . ?
C17 C15 C16 C18 -0.07(16) . . . . ?
C29 C18 C2 C4 -119.23(11) . . . . ?
C29 C18 C2 B22 96.45(13) . . . . ?
C29 C18 C2 B24 -51.08(13) . . . . ?
C29 C18 C2 B23 170.64(9) . . . . ?
C29 C18 C2 B26 20.87(15) . . . . ?
C6 C8 C11 C14 -1.22(16) . . . . ?
C6 C9 C12 C14 -0.75(16) . . . . ?
C6 C4 B24 C2 108.58(10) . . . . ?
C6 C4 B24 B19 -113.29(10) . . . . ?
C6 C4 B24 B25 -152.20(9) . . . . ?
C6 C4 B24 B26 144.98(9) . . . . ?
C6 C4 B23 C2 -109.42(10) . . . . ?
C6 C4 B23 B22 -146.17(9) . . . . ?
C6 C4 B23 B27 112.50(10) . . . . ?
C6 C4 B23 B28 150.91(9) . . . . ?
C6 C4 B19 B24 108.82(11) . . . . ?
C6 C4 B19 B25 147.54(10) . . . . ?
C6 C4 B19 B27 -110.86(11) . . . . ?
C6 C4 B19 B20 -149.49(10) . . . . ?
C6 C4 B27 B23 -106.24(11) . . . . ?
C6 C4 B27 B19 112.99(11) . . . . ?
C6 C4 B27 B28 -144.78(10) . . . . ?
C6 C4 B27 B20 151.78(10) . . . . ?
C3 O1 C17 C15 -11.08(15) . . . . ?
C3 O1 C17 C30 169.31(9) . . . . ?
C31 O32 C14 C12 -18.44(15) . . . . ?
C31 O32 C14 C11 162.14(9) . . . . ?
C9 C6 C4 C2 66.09(13) . . . . ?
C9 C6 C4 B24 -4.21(15) . . . . ?
C9 C6 C4 B23 134.66(10) . . . . ?
C9 C6 C4 B19 -78.07(13) . . . . ?
C9 C6 C4 B27 -153.22(10) . . . . ?
C14 O32 C31 C13 -61.61(12) . . . . ?
C18 C29 C30 C17 -1.26(16) . . . . ?
C18 C2 C4 C6 -3.80(14) . . . . ?
C18 C2 C4 B24 105.47(10) . . . . ?
C18 C2 C4 B23 -109.77(10) . . . . ?
C18 C2 C4 B19 144.40(9) . . . . ?
C18 C2 C4 B27 -148.57(9) . . . . ?
C18 C2 B22 B23 108.51(11) . . . . ?
C18 C2 B22 B28 147.29(10) . . . . ?
C18 C2 B22 B21 -149.79(10) . . . . ?
C18 C2 B22 B26 -111.08(11) . . . . ?
C18 C2 B24 C4 -108.77(10) . . . . ?
C18 C2 B24 B19 -145.21(9) . . . . ?
C18 C2 B24 B25 151.89(9) . . . . ?
C18 C2 B24 B26 113.43(10) . . . . ?
C18 C2 B23 C4 107.55(10) . . . . ?
C18 C2 B23 B22 -114.49(10) . . . . ?
C18 C2 B23 B27 143.70(9) . . . . ?
C18 C2 B23 B28 -153.50(9) . . . . ?
C18 C2 B26 B22 113.99(11) . . . . ?
C18 C2 B26 B24 -105.11(11) . . . . ?
C18 C2 B26 B25 -143.53(10) . . . . ?
C18 C2 B26 B21 153.06(9) . . . . ?
C12 C14 C11 C8 1.28(16) . . . . ?
C2 C4 B24 B19 138.13(9) . . . . ?
C2 C4 B24 B25 99.22(9) . . . . ?
C2 C4 B24 B26 36.40(7) . . . . ?
C2 C4 B23 B22 -36.75(8) . . . . ?
C2 C4 B23 B27 -138.09(9) . . . . ?
C2 C4 B23 B28 -99.67(9) . . . . ?
C2 C4 B19 B24 -38.13(8) . . . . ?
C2 C4 B19 B25 0.58(11) . . . . ?
C2 C4 B19 B27 102.18(9) . . . . ?
C2 C4 B19 B20 63.56(10) . . . . ?
C2 C4 B27 B23 37.74(8) . . . . ?
C2 C4 B27 B19 -103.03(9) . . . . ?
C2 C4 B27 B28 -0.80(11) . . . . ?
C2 C4 B27 B20 -64.24(10) . . . . ?
C2 B22 B23 C4 37.17(8) . . . . ?
C2 B22 B23 B27 98.26(9) . . . . ?
C2 B22 B23 B28 135.77(9) . . . . ?
C2 B22 B28 B23 -38.46(8) . . . . ?
C2 B22 B28 B27 -0.96(12) . . . . ?
C2 B22 B28 B21 99.06(9) . . . . ?
C2 B22 B28 B20 62.19(11) . . . . ?
C2 B22 B21 B25 1.13(11) . . . . ?
C2 B22 B21 B28 -99.66(9) . . . . ?
C2 B22 B21 B26 38.01(8) . . . . ?
C2 B22 B21 B20 -62.41(11) . . . . ?
C2 B22 B26 B24 -35.05(8) . . . . ?
C2 B22 B26 B25 -98.39(9) . . . . ?
C2 B22 B26 B21 -135.84(9) . . . . ?
C2 B24 B19 C4 36.99(8) . . . . ?
C2 B24 B19 B25 -98.83(9) . . . . ?
C2 B24 B19 B27 2.25(11) . . . . ?
C2 B24 B19 B20 -60.98(11) . . . . ?
C2 B24 B25 B19 100.44(9) . . . . ?
C2 B24 B25 B21 -0.30(11) . . . . ?
C2 B24 B25 B26 -37.50(8) . . . . ?
C2 B24 B25 B20 62.77(10) . . . . ?
C2 B24 B26 B22 34.84(8) . . . . ?
C2 B24 B26 B25 136.33(9) . . . . ?
C2 B24 B26 B21 98.69(9) . . . . ?
C2 B23 B27 C4 -36.93(8) . . . . ?
C2 B23 B27 B19 -2.14(11) . . . . ?
C2 B23 B27 B28 99.39(9) . . . . ?
C2 B23 B27 B20 61.51(11) . . . . ?
C2 B23 B28 B22 38.37(8) . . . . ?
C2 B23 B28 B27 -99.77(9) . . . . ?
C2 B23 B28 B21 0.55(11) . . . . ?
C2 B23 B28 B20 -62.37(11) . . . . ?
C4 C6 C9 C12 -178.66(10) . . . . ?
C4 C2 B22 B23 -38.30(8) . . . . ?
C4 C2 B22 B28 0.48(11) . . . . ?
C4 C2 B22 B21 63.39(10) . . . . ?
C4 C2 B22 B26 102.10(9) . . . . ?
C4 C2 B24 B19 -36.44(8) . . . . ?
C4 C2 B24 B25 -99.34(9) . . . . ?
C4 C2 B24 B26 -137.80(9) . . . . ?
C4 C2 B23 B22 137.96(9) . . . . ?
C4 C2 B23 B27 36.15(7) . . . . ?
C4 C2 B23 B28 98.95(9) . . . . ?
C4 C2 B26 B22 -102.88(9) . . . . ?
C4 C2 B26 B24 38.02(8) . . . . ?
C4 C2 B26 B25 -0.40(11) . . . . ?
C4 C2 B26 B21 -63.81(10) . . . . ?
C4 B24 B19 B25 -135.82(9) . . . . ?
C4 B24 B19 B27 -34.74(8) . . . . ?
C4 B24 B19 B20 -97.97(10) . . . . ?
C4 B24 B25 B19 38.13(8) . . . . ?
C4 B24 B25 B21 -62.61(10) . . . . ?
C4 B24 B25 B26 -99.82(9) . . . . ?
C4 B24 B25 B20 0.46(11) . . . . ?
C4 B24 B26 C2 -37.15(7) . . . . ?
C4 B24 B26 B22 -2.31(11) . . . . ?
C4 B24 B26 B25 99.18(9) . . . . ?
C4 B24 B26 B21 61.54(11) . . . . ?
C4 B23 B27 B19 34.79(8) . . . . ?
C4 B23 B27 B28 136.32(9) . . . . ?
C4 B23 B27 B20 98.44(10) . . . . ?
C4 B23 B28 B22 100.70(9) . . . . ?
C4 B23 B28 B27 -37.44(8) . . . . ?
C4 B23 B28 B21 62.89(10) . . . . ?
C4 B23 B28 B20 -0.03(11) . . . . ?
C4 B19 B25 B24 -38.53(8) . . . . ?
C4 B19 B25 B21 62.28(11) . . . . ?
C4 B19 B25 B26 -0.82(12) . . . . ?
C4 B19 B25 B20 99.22(10) . . . . ?
C4 B19 B27 B23 -35.16(8) . . . . ?
C4 B19 B27 B28 -98.57(9) . . . . ?
C4 B19 B27 B20 -136.04(9) . . . . ?
C4 B19 B20 B25 -99.68(9) . . . . ?
C4 B19 B20 B27 37.90(8) . . . . ?
C4 B19 B20 B28 1.06(12) . . . . ?
C4 B19 B20 B21 -62.45(11) . . . . ?
C4 B27 B28 B22 1.09(12) . . . . ?
C4 B27 B28 B23 38.56(8) . . . . ?
C4 B27 B28 B21 -62.16(11) . . . . ?
C4 B27 B28 B20 -99.40(10) . . . . ?
C4 B27 B20 B19 -38.22(8) . . . . ?
C4 B27 B20 B25 -0.60(11) . . . . ?
C4 B27 B20 B28 100.39(9) . . . . ?
C4 B27 B20 B21 62.88(11) . . . . ?
C11 C8 C6 C9 0.17(16) . . . . ?
C11 C8 C6 C4 179.65(10) . . . . ?
C11 C14 C12 C9 -0.31(16) . . . . ?
B22 C2 C4 C6 144.97(9) . . . . ?
B22 C2 C4 B24 -105.76(9) . . . . ?
B22 C2 C4 B23 39.00(8) . . . . ?
B22 C2 C4 B19 -66.83(11) . . . . ?
B22 C2 C4 B27 0.20(11) . . . . ?
B22 C2 B24 C4 100.41(9) . . . . ?
B22 C2 B24 B19 63.97(11) . . . . ?
B22 C2 B24 B25 1.07(11) . . . . ?
B22 C2 B24 B26 -37.39(9) . . . . ?
B22 C2 B23 C4 -137.96(9) . . . . ?
B22 C2 B23 B27 -101.81(9) . . . . ?
B22 C2 B23 B28 -39.01(8) . . . . ?
B22 C2 B26 B24 140.90(9) . . . . ?
B22 C2 B26 B25 102.48(10) . . . . ?
B22 C2 B26 B21 39.07(8) . . . . ?
B22 B23 B27 C4 -98.77(9) . . . . ?
B22 B23 B27 B19 -63.98(11) . . . . ?
B22 B23 B27 B28 37.55(9) . . . . ?
B22 B23 B27 B20 -0.33(12) . . . . ?
B22 B23 B28 B27 -138.14(10) . . . . ?
B22 B23 B28 B21 -37.81(8) . . . . ?
B22 B23 B28 B20 -100.74(10) . . . . ?
B22 B28 B21 B25 -100.66(10) . . . . ?
B22 B28 B21 B26 -37.59(8) . . . . ?
B22 B28 B21 B20 -138.55(9) . . . . ?
B22 B28 B20 B19 -64.06(11) . . . . ?
B22 B28 B20 B25 -0.95(12) . . . . ?
B22 B28 B20 B27 -100.99(10) . . . . ?
B22 B28 B20 B21 36.99(8) . . . . ?
B22 B21 B26 C2 -38.57(8) . . . . ?
B22 B21 B26 B24 -101.39(9) . . . . ?
B22 B21 B26 B25 -138.64(9) . . . . ?
B22 B21 B20 B19 63.60(12) . . . . ?
B22 B21 B20 B25 100.62(10) . . . . ?
B22 B21 B20 B27 0.31(13) . . . . ?
B22 B21 B20 B28 -37.01(9) . . . . ?
B24 C2 C4 C6 -109.27(10) . . . . ?
B24 C2 C4 B23 144.76(9) . . . . ?
B24 C2 C4 B19 38.93(8) . . . . ?
B24 C2 C4 B27 105.96(9) . . . . ?
B24 C2 B22 B23 -103.09(9) . . . . ?
B24 C2 B22 B28 -64.31(11) . . . . ?
B24 C2 B22 B21 -1.39(11) . . . . ?
B24 C2 B22 B26 37.32(8) . . . . ?
B24 C2 B23 C4 -32.46(8) . . . . ?
B24 C2 B23 B22 105.50(9) . . . . ?
B24 C2 B23 B27 3.69(11) . . . . ?
B24 C2 B23 B28 66.49(10) . . . . ?
B24 C2 B26 B22 -140.90(9) . . . . ?
B24 C2 B26 B25 -38.43(9) . . . . ?
B24 C2 B26 B21 -101.83(9) . . . . ?
B24 C4 B23 C2 32.59(8) . . . . ?
B24 C4 B23 B22 -4.16(11) . . . . ?
B24 C4 B23 B27 -105.50(9) . . . . ?
B24 C4 B23 B28 -67.08(10) . . . . ?
B24 C4 B19 B25 38.71(8) . . . . ?
B24 C4 B19 B27 140.31(9) . . . . ?
B24 C4 B19 B20 101.69(9) . . . . ?
B24 C4 B27 B23 102.92(9) . . . . ?
B24 C4 B27 B19 -37.84(8) . . . . ?
B24 C4 B27 B28 64.39(11) . . . . ?
B24 C4 B27 B20 0.94(11) . . . . ?
B24 B19 B25 B21 100.81(10) . . . . ?
B24 B19 B25 B26 37.71(9) . . . . ?
B24 B19 B25 B20 137.76(9) . . . . ?
B24 B19 B27 C4 35.09(8) . . . . ?
B24 B19 B27 B23 -0.07(11) . . . . ?
B24 B19 B27 B28 -63.48(11) . . . . ?
B24 B19 B27 B20 -100.95(9) . . . . ?
B24 B19 B20 B25 -37.54(8) . . . . ?
B24 B19 B20 B27 100.04(9) . . . . ?
B24 B19 B20 B28 63.21(11) . . . . ?
B24 B19 B20 B21 -0.31(12) . . . . ?
B24 B25 B21 B22 -0.52(12) . . . . ?
B24 B25 B21 B28 62.62(11) . . . . ?
B24 B25 B21 B26 -37.43(8) . . . . ?
B24 B25 B21 B20 100.60(10) . . . . ?
B24 B25 B26 C2 38.46(8) . . . . ?
B24 B25 B26 B22 100.87(9) . . . . ?
B24 B25 B26 B21 138.20(9) . . . . ?
B24 B25 B20 B19 37.78(8) . . . . ?
B24 B25 B20 B27 0.09(12) . . . . ?
B24 B25 B20 B28 -62.86(11) . . . . ?
B24 B25 B20 B21 -100.73(10) . . . . ?
B23 C2 C4 C6 105.97(10) . . . . ?
B23 C2 C4 B24 -144.76(9) . . . . ?
B23 C2 C4 B19 -105.83(9) . . . . ?
B23 C2 C4 B27 -38.80(8) . . . . ?
B23 C2 B22 B28 38.78(8) . . . . ?
B23 C2 B22 B21 101.70(9) . . . . ?
B23 C2 B22 B26 140.40(9) . . . . ?
B23 C2 B24 C4 32.68(8) . . . . ?
B23 C2 B24 B19 -3.76(11) . . . . ?
B23 C2 B24 B25 -66.66(10) . . . . ?
B23 C2 B24 B26 -105.12(9) . . . . ?
B23 C2 B26 B22 -37.63(8) . . . . ?
B23 C2 B26 B24 103.28(9) . . . . ?
B23 C2 B26 B25 64.85(11) . . . . ?
B23 C2 B26 B21 1.44(11) . . . . ?
B23 C4 B24 C2 -32.36(8) . . . . ?
B23 C4 B24 B19 105.77(9) . . . . ?
B23 C4 B24 B25 66.86(10) . . . . ?
B23 C4 B24 B26 4.04(11) . . . . ?
B23 C4 B19 B24 -102.83(9) . . . . ?
B23 C4 B19 B25 -64.12(11) . . . . ?
B23 C4 B19 B27 37.48(8) . . . . ?
B23 C4 B19 B20 -1.14(11) . . . . ?
B23 C4 B27 B19 -140.76(9) . . . . ?
B23 C4 B27 B28 -38.53(9) . . . . ?
B23 C4 B27 B20 -101.98(9) . . . . ?
B23 B22 B28 B27 37.51(9) . . . . ?
B23 B22 B28 B21 137.52(9) . . . . ?
B23 B22 B28 B20 100.65(10) . . . . ?
B23 B22 B21 B25 63.02(11) . . . . ?
B23 B22 B21 B28 -37.77(8) . . . . ?
B23 B22 B21 B26 99.90(9) . . . . ?
B23 B22 B21 B20 -0.52(12) . . . . ?
B23 B22 B26 C2 34.91(8) . . . . ?
B23 B22 B26 B24 -0.15(11) . . . . ?
B23 B22 B26 B25 -63.49(11) . . . . ?
B23 B22 B26 B21 -100.94(9) . . . . ?
B23 B27 B28 B22 -37.47(9) . . . . ?
B23 B27 B28 B21 -100.71(10) . . . . ?
B23 B27 B28 B20 -137.95(10) . . . . ?
B23 B27 B20 B19 -101.10(9) . . . . ?
B23 B27 B20 B25 -63.48(11) . . . . ?
B23 B27 B20 B28 37.52(9) . . . . ?
B23 B27 B20 B21 0.01(12) . . . . ?
B23 B28 B21 B22 37.88(8) . . . . ?
B23 B28 B21 B25 -62.78(11) . . . . ?
B23 B28 B21 B26 0.29(12) . . . . ?
B23 B28 B21 B20 -100.67(10) . . . . ?
B23 B28 B20 B19 -0.64(12) . . . . ?
B23 B28 B20 B25 62.47(11) . . . . ?
B23 B28 B20 B27 -37.58(8) . . . . ?
B23 B28 B20 B21 100.40(10) . . . . ?
B19 C4 B24 C2 -138.13(9) . . . . ?
B19 C4 B24 B25 -38.91(8) . . . . ?
B19 C4 B24 B26 -101.73(9) . . . . ?
B19 C4 B23 C2 100.42(9) . . . . ?
B19 C4 B23 B22 63.67(11) . . . . ?
B19 C4 B23 B27 -37.67(9) . . . . ?
B19 C4 B23 B28 0.75(11) . . . . ?
B19 C4 B27 B23 140.76(9) . . . . ?
B19 C4 B27 B28 102.23(10) . . . . ?
B19 C4 B27 B20 38.78(8) . . . . ?
B19 B24 B25 B21 -100.74(10) . . . . ?
B19 B24 B25 B26 -137.94(10) . . . . ?
B19 B24 B25 B20 -37.67(9) . . . . ?
B19 B24 B26 C2 -98.63(9) . . . . ?
B19 B24 B26 B22 -63.79(11) . . . . ?
B19 B24 B26 B25 37.70(9) . . . . ?
B19 B24 B26 B21 0.06(12) . . . . ?
B19 B25 B21 B22 -64.09(11) . . . . ?
B19 B25 B21 B28 -0.95(12) . . . . ?
B19 B25 B21 B26 -100.99(9) . . . . ?
B19 B25 B21 B20 37.04(8) . . . . ?
B19 B25 B26 C2 0.76(12) . . . . ?
B19 B25 B26 B22 63.17(11) . . . . ?
B19 B25 B26 B24 -37.70(9) . . . . ?
B19 B25 B26 B21 100.50(10) . . . . ?
B19 B25 B20 B27 -37.69(8) . . . . ?
B19 B25 B20 B28 -100.64(10) . . . . ?
B19 B25 B20 B21 -138.51(9) . . . . ?
B19 B27 B28 B22 63.22(11) . . . . ?
B19 B27 B28 B23 100.69(9) . . . . ?
B19 B27 B28 B21 -0.02(12) . . . . ?
B19 B27 B28 B20 -37.26(9) . . . . ?
B19 B27 B20 B25 37.62(8) . . . . ?
B19 B27 B20 B28 138.61(9) . . . . ?
B19 B27 B20 B21 101.11(10) . . . . ?
C30 C29 C18 C16 0.93(16) . . . . ?
C30 C29 C18 C2 -179.49(9) . . . . ?
B25 B24 B19 C4 135.82(9) . . . . ?
B25 B24 B19 B27 101.08(10) . . . . ?
B25 B24 B19 B20 37.85(9) . . . . ?
B25 B24 B26 C2 -136.33(9) . . . . ?
B25 B24 B26 B22 -101.49(10) . . . . ?
B25 B24 B26 B21 -37.64(9) . . . . ?
B25 B19 B27 C4 98.00(9) . . . . ?
B25 B19 B27 B23 62.84(11) . . . . ?
B25 B19 B27 B28 -0.57(12) . . . . ?
B25 B19 B27 B20 -38.04(8) . . . . ?
B25 B19 B20 B27 137.58(9) . . . . ?
B25 B19 B20 B28 100.75(10) . . . . ?
B25 B19 B20 B21 37.23(9) . . . . ?
B25 B21 B26 C2 100.06(9) . . . . ?
B25 B21 B26 B22 138.64(9) . . . . ?
B25 B21 B26 B24 37.25(8) . . . . ?
B25 B21 B20 B19 -37.02(9) . . . . ?
B25 B21 B20 B27 -100.30(10) . . . . ?
B25 B21 B20 B28 -137.63(9) . . . . ?
B27 C4 B24 C2 -100.11(9) . . . . ?
B27 C4 B24 B19 38.02(9) . . . . ?
B27 C4 B24 B25 -0.89(11) . . . . ?
B27 C4 B24 B26 -63.71(11) . . . . ?
B27 C4 B23 C2 138.09(9) . . . . ?
B27 C4 B23 B22 101.34(9) . . . . ?
B27 C4 B23 B28 38.42(8) . . . . ?
B27 C4 B19 B24 -140.31(9) . . . . ?
B27 C4 B19 B25 -101.60(10) . . . . ?
B27 C4 B19 B20 -38.62(8) . . . . ?
B27 B23 B28 B22 138.14(10) . . . . ?
B27 B23 B28 B21 100.33(10) . . . . ?
B27 B23 B28 B20 37.41(9) . . . . ?
B27 B19 B25 B24 -99.88(9) . . . . ?
B27 B19 B25 B21 0.93(12) . . . . ?
B27 B19 B25 B26 -62.17(11) . . . . ?
B27 B19 B25 B20 37.88(8) . . . . ?
B27 B19 B20 B25 -137.58(9) . . . . ?
B27 B19 B20 B28 -36.84(9) . . . . ?
B27 B19 B20 B21 -100.35(10) . . . . ?
B27 B28 B21 B22 101.26(9) . . . . ?
B27 B28 B21 B25 0.60(12) . . . . ?
B27 B28 B21 B26 63.67(11) . . . . ?
B27 B28 B21 B20 -37.29(8) . . . . ?
B27 B28 B20 B19 36.94(8) . . . . ?
B27 B28 B20 B25 100.05(10) . . . . ?
B27 B28 B20 B21 137.98(9) . . . . ?
B28 B22 B23 C2 -135.77(9) . . . . ?
B28 B22 B23 C4 -98.60(9) . . . . ?
B28 B22 B23 B27 -37.51(9) . . . . ?
B28 B22 B21 B25 100.79(10) . . . . ?
B28 B22 B21 B26 137.67(9) . . . . ?
B28 B22 B21 B20 37.25(9) . . . . ?
B28 B22 B26 C2 97.89(9) . . . . ?
B28 B22 B26 B24 62.84(11) . . . . ?
B28 B22 B26 B25 -0.50(11) . . . . ?
B28 B22 B26 B21 -37.95(8) . . . . ?
B28 B23 B27 C4 -136.32(9) . . . . ?
B28 B23 B27 B19 -101.53(10) . . . . ?
B28 B23 B27 B20 -37.88(9) . . . . ?
B28 B27 B20 B19 -138.61(9) . . . . ?
B28 B27 B20 B25 -100.99(10) . . . . ?
B28 B27 B20 B21 -37.51(9) . . . . ?
B28 B21 B26 C2 -1.02(11) . . . . ?
B28 B21 B26 B22 37.55(8) . . . . ?
B28 B21 B26 B24 -63.83(11) . . . . ?
B28 B21 B26 B25 -101.08(10) . . . . ?
B28 B21 B20 B19 100.61(10) . . . . ?
B28 B21 B20 B25 137.63(9) . . . . ?
B28 B21 B20 B27 37.33(9) . . . . ?
B21 B22 B23 C2 -97.73(9) . . . . ?
B21 B22 B23 C4 -60.56(11) . . . . ?
B21 B22 B23 B27 0.52(12) . . . . ?
B21 B22 B23 B28 38.03(9) . . . . ?
B21 B22 B28 B23 -137.52(9) . . . . ?
B21 B22 B28 B27 -100.01(10) . . . . ?
B21 B22 B28 B20 -36.87(9) . . . . ?
B21 B22 B26 C2 135.84(9) . . . . ?
B21 B22 B26 B24 100.79(9) . . . . ?
B21 B22 B26 B25 37.45(8) . . . . ?
B21 B25 B26 C2 -99.74(9) . . . . ?
B21 B25 B26 B22 -37.33(8) . . . . ?
B21 B25 B26 B24 -138.20(9) . . . . ?
B21 B25 B20 B19 138.51(9) . . . . ?
B21 B25 B20 B27 100.81(10) . . . . ?
B21 B25 B20 B28 37.87(9) . . . . ?
B21 B28 B20 B19 -101.05(10) . . . . ?
B21 B28 B20 B25 -37.94(9) . . . . ?
B21 B28 B20 B27 -137.98(9) . . . . ?
B26 C2 C4 C6 -148.31(9) . . . . ?
B26 C2 C4 B24 -39.04(8) . . . . ?
B26 C2 C4 B23 105.71(9) . . . . ?
B26 C2 C4 B19 -0.12(11) . . . . ?
B26 C2 C4 B27 66.92(11) . . . . ?
B26 C2 B22 B23 -140.40(9) . . . . ?
B26 C2 B22 B28 -101.62(10) . . . . ?
B26 C2 B22 B21 -38.71(8) . . . . ?
B26 C2 B24 C4 137.80(9) . . . . ?
B26 C2 B24 B19 101.36(9) . . . . ?
B26 C2 B24 B25 38.46(8) . . . . ?
B26 C2 B23 C4 -100.22(9) . . . . ?
B26 C2 B23 B22 37.74(8) . . . . ?
B26 C2 B23 B27 -64.07(11) . . . . ?
B26 C2 B23 B28 -1.26(11) . . . . ?
B26 B22 B23 C2 -34.63(8) . . . . ?
B26 B22 B23 C4 2.54(11) . . . . ?
B26 B22 B23 B27 63.63(11) . . . . ?
B26 B22 B23 B28 101.14(10) . . . . ?
B26 B22 B28 B23 -99.76(9) . . . . ?
B26 B22 B28 B27 -62.25(11) . . . . ?
B26 B22 B28 B21 37.76(8) . . . . ?
B26 B22 B28 B20 0.89(12) . . . . ?
B26 B22 B21 B25 -36.88(8) . . . . ?
B26 B22 B21 B28 -137.67(9) . . . . ?
B26 B22 B21 B20 -100.42(10) . . . . ?
B26 B24 B19 C4 98.13(9) . . . . ?
B26 B24 B19 B25 -37.69(9) . . . . ?
B26 B24 B19 B27 63.39(11) . . . . ?
B26 B24 B19 B20 0.15(12) . . . . ?
B26 B24 B25 B19 137.94(10) . . . . ?
B26 B24 B25 B21 37.20(8) . . . . ?
B26 B24 B25 B20 100.27(10) . . . . ?
B26 B25 B21 B22 36.90(8) . . . . ?
B26 B25 B21 B28 100.05(10) . . . . ?
B26 B25 B21 B20 138.03(9) . . . . ?
B26 B25 B20 B19 101.27(9) . . . . ?
B26 B25 B20 B27 63.58(11) . . . . ?
B26 B25 B20 B28 0.64(12) . . . . ?
B26 B25 B20 B21 -37.23(8) . . . . ?
B26 B21 B20 B19 0.34(13) . . . . ?
B26 B21 B20 B25 37.36(9) . . . . ?
B26 B21 B20 B27 -62.94(12) . . . . ?
B26 B21 B20 B28 -100.27(10) . . . . ?
B20 B19 B25 B24 -137.76(9) . . . . ?
B20 B19 B25 B21 -36.95(9) . . . . ?
B20 B19 B25 B26 -100.05(10) . . . . ?
B20 B19 B27 C4 136.04(9) . . . . ?
B20 B19 B27 B23 100.88(10) . . . . ?
B20 B19 B27 B28 37.47(9) . . . . ?
B20 B25 B21 B22 -101.13(10) . . . . ?
B20 B25 B21 B28 -37.99(9) . . . . ?
B20 B25 B21 B26 -138.03(9) . . . . ?
B20 B25 B26 C2 -62.50(11) . . . . ?
B20 B25 B26 B22 -0.09(12) . . . . ?
B20 B25 B26 B24 -100.96(9) . . . . ?
B20 B25 B26 B21 37.24(9) . . . . ?
B20 B27 B28 B22 100.48(10) . . . . ?
B20 B27 B28 B23 137.95(10) . . . . ?
B20 B27 B28 B21 37.24(9) . . . . ?
B20 B28 B21 B22 138.55(9) . . . . ?
B20 B28 B21 B25 37.89(9) . . . . ?
B20 B28 B21 B26 100.96(10) . . . . ?
B20 B21 B26 C2 62.57(11) . . . . ?
B20 B21 B26 B22 101.14(10) . . . . ?
B20 B21 B26 B24 -0.25(12) . . . . ?
B20 B21 B26 B25 -37.50(9) . . . . ?
O63 C36 C37 C40 -179.50(9) . . . . ?
O63 C36 C38 C41 178.70(9) . . . . ?
O50 C34 C35 C33 178.96(10) . . . . ?
O50 C34 C61 C62 -179.56(10) . . . . ?
C36 O63 C64 C39 59.48(12) . . . . ?
C36 C37 C40 C43 0.08(16) . . . . ?
C45 C47 B51 B52 37.93(8) . . . . ?
C45 C47 B51 B60 -0.84(11) . . . . ?
C45 C47 B51 B56 -102.63(9) . . . . ?
C45 C47 B51 B55 -63.97(10) . . . . ?
C45 C47 C49 C62 106.33(11) . . . . ?
C45 C47 C49 C33 -73.93(13) . . . . ?
C45 C47 B52 B51 -138.37(9) . . . . ?
C45 C47 B52 B60 -99.49(9) . . . . ?
C45 C47 B52 B58 -36.61(7) . . . . ?
C45 C47 B57 B53 36.88(8) . . . . ?
C45 C47 B57 B59 99.78(9) . . . . ?
C45 C47 B57 B56 138.41(9) . . . . ?
C45 C47 B56 B51 102.97(9) . . . . ?
C45 C47 B56 B57 -37.61(8) . . . . ?
C45 C47 B56 B59 1.07(11) . . . . ?
C45 C47 B56 B55 64.25(10) . . . . ?
C45 B52 B60 B51 -100.31(9) . . . . ?
C45 B52 B60 B54 0.40(11) . . . . ?
C45 B52 B60 B58 37.56(8) . . . . ?
C45 B52 B60 B55 -62.67(10) . . . . ?
C45 B52 B58 B53 -34.84(8) . . . . ?
C45 B52 B58 B54 -98.80(9) . . . . ?
C45 B52 B58 B60 -136.38(9) . . . . ?
C45 B53 B57 C47 -37.24(8) . . . . ?
C45 B53 B57 B59 -135.60(9) . . . . ?
C45 B53 B57 B56 -98.32(9) . . . . ?
C45 B53 B59 B57 38.65(8) . . . . ?
C45 B53 B59 B54 -99.02(9) . . . . ?
C45 B53 B59 B56 1.32(12) . . . . ?
C45 B53 B59 B55 -62.11(11) . . . . ?
C45 B53 B54 B59 99.66(9) . . . . ?
C45 B53 B54 B60 -1.10(11) . . . . ?
C45 B53 B54 B58 -38.13(8) . . . . ?
C45 B53 B54 B55 62.54(11) . . . . ?
C45 B53 B58 B52 35.04(8) . . . . ?
C45 B53 B58 B54 135.79(9) . . . . ?
C45 B53 B58 B60 98.25(9) . . . . ?
C45 B57 B59 B53 -38.55(8) . . . . ?
C45 B57 B59 B54 -0.72(11) . . . . ?
C45 B57 B59 B56 99.90(9) . . . . ?
C45 B57 B59 B55 62.46(10) . . . . ?
C45 B57 B56 C47 36.67(8) . . . . ?
C45 B57 B56 B51 1.80(11) . . . . ?
C45 B57 B56 B59 -99.33(9) . . . . ?
C45 B57 B56 B55 -61.66(10) . . . . ?
C47 C45 C43 C41 121.02(10) . . . . ?
C47 C45 C43 C40 -57.96(13) . . . . ?
C47 C45 B52 B51 36.22(8) . . . . ?
C47 C45 B52 B60 99.08(9) . . . . ?
C47 C45 B52 B58 137.59(9) . . . . ?
C47 C45 B53 B57 38.29(8) . . . . ?
C47 C45 B53 B59 -0.68(11) . . . . ?
C47 C45 B53 B54 -63.41(10) . . . . ?
C47 C45 B53 B58 -102.12(9) . . . . ?
C47 C45 B57 B53 -137.86(9) . . . . ?
C47 C45 B57 B59 -98.70(9) . . . . ?
C47 C45 B57 B56 -35.89(8) . . . . ?
C47 C45 B58 B52 -38.26(8) . . . . ?
C47 C45 B58 B53 102.60(9) . . . . ?
C47 C45 B58 B54 63.40(10) . . . . ?
C47 C45 B58 B60 0.05(11) . . . . ?
C47 B51 B52 C45 -36.72(7) . . . . ?
C47 B51 B52 B60 -135.78(9) . . . . ?
C47 B51 B52 B58 -97.99(9) . . . . ?
C47 B51 B60 B52 38.64(8) . . . . ?
C47 B51 B60 B54 -62.17(10) . . . . ?
C47 B51 B60 B58 0.85(11) . . . . ?
C47 B51 B60 B55 -99.19(9) . . . . ?
C47 B51 B56 B57 35.21(8) . . . . ?
C47 B51 B56 B59 98.40(9) . . . . ?
C47 B51 B56 B55 136.02(9) . . . . ?
C47 B51 B55 B59 -0.72(11) . . . . ?
C47 B51 B55 B54 62.58(11) . . . . ?
C47 B51 B55 B60 99.80(9) . . . . ?
C47 B51 B55 B56 -37.87(8) . . . . ?
C47 C49 C33 C35 179.64(10) . . . . ?
C47 B52 B60 B51 -38.12(8) . . . . ?
C47 B52 B60 B54 62.60(10) . . . . ?
C47 B52 B60 B58 99.75(9) . . . . ?
C47 B52 B60 B55 -0.47(11) . . . . ?
C47 B52 B58 C45 37.25(7) . . . . ?
C47 B52 B58 B53 2.40(11) . . . . ?
C47 B52 B58 B54 -61.55(10) . . . . ?
C47 B52 B58 B60 -99.14(9) . . . . ?
C47 B57 B59 B53 -100.82(9) . . . . ?
C47 B57 B59 B54 -62.99(10) . . . . ?
C47 B57 B59 B56 37.63(8) . . . . ?
C47 B57 B59 B55 0.19(11) . . . . ?
C47 B57 B56 B51 -34.87(8) . . . . ?
C47 B57 B56 B59 -136.00(9) . . . . ?
C47 B57 B56 B55 -98.34(9) . . . . ?
C47 B56 B55 B51 38.19(8) . . . . ?
C47 B56 B55 B59 -100.02(9) . . . . ?
C47 B56 B55 B54 -62.66(11) . . . . ?
C47 B56 B55 B60 0.72(11) . . . . ?
C62 C49 C33 C35 -0.61(16) . . . . ?
C64 O63 C36 C37 11.54(15) . . . . ?
C64 O63 C36 C38 -168.59(9) . . . . ?
C37 C36 C38 C41 -1.43(16) . . . . ?
C37 C40 C43 C41 -0.01(15) . . . . ?
C37 C40 C43 C45 178.98(10) . . . . ?
B51 C47 C49 C62 -109.86(12) . . . . ?
B51 C47 C49 C33 69.89(14) . . . . ?
B51 C47 B52 C45 138.37(9) . . . . ?
B51 C47 B52 B60 38.89(8) . . . . ?
B51 C47 B52 B58 101.77(9) . . . . ?
B51 C47 B57 C45 -100.47(9) . . . . ?
B51 C47 B57 B53 -63.59(10) . . . . ?
B51 C47 B57 B59 -0.69(11) . . . . ?
B51 C47 B57 B56 37.94(9) . . . . ?
B51 C47 B56 B57 -140.58(9) . . . . ?
B51 C47 B56 B59 -101.90(9) . . . . ?
B51 C47 B56 B55 -38.72(8) . . . . ?
B51 B52 B60 B54 100.72(10) . . . . ?
B51 B52 B60 B58 137.87(9) . . . . ?
B51 B52 B60 B55 37.64(8) . . . . ?
B51 B52 B58 C45 98.66(9) . . . . ?
B51 B52 B58 B53 63.81(11) . . . . ?
B51 B52 B58 B54 -0.14(11) . . . . ?
B51 B52 B58 B60 -37.73(8) . . . . ?
B51 B60 B58 C45 -0.56(11) . . . . ?
B51 B60 B58 B52 37.80(8) . . . . ?
B51 B60 B58 B53 -62.92(11) . . . . ?
B51 B60 B58 B54 -100.42(10) . . . . ?
B51 B60 B55 B59 100.54(10) . . . . ?
B51 B60 B55 B54 138.41(9) . . . . ?
B51 B60 B55 B56 37.63(8) . . . . ?
B51 B56 B55 B59 -138.21(9) . . . . ?
B51 B56 B55 B54 -100.85(9) . . . . ?
B51 B56 B55 B60 -37.47(8) . . . . ?
C34 O50 C48 C46 61.69(12) . . . . ?
C34 C35 C33 C49 0.61(16) . . . . ?
C38 C36 C37 C40 0.64(16) . . . . ?
C38 C41 C43 C45 -179.80(9) . . . . ?
C38 C41 C43 C40 -0.78(16) . . . . ?
C43 C41 C38 C36 1.51(16) . . . . ?
C43 C45 C47 B51 -143.37(9) . . . . ?
C43 C45 C47 C49 4.34(13) . . . . ?
C43 C45 C47 B52 -104.67(10) . . . . ?
C43 C45 C47 B57 110.66(10) . . . . ?
C43 C45 C47 B56 149.35(9) . . . . ?
C43 C45 B52 C47 108.61(9) . . . . ?
C43 C45 B52 B51 144.82(9) . . . . ?
C43 C45 B52 B60 -152.31(9) . . . . ?
C43 C45 B52 B58 -113.81(10) . . . . ?
C43 C45 B53 B57 -108.81(11) . . . . ?
C43 C45 B53 B59 -147.77(10) . . . . ?
C43 C45 B53 B54 149.50(10) . . . . ?
C43 C45 B53 B58 110.78(11) . . . . ?
C43 C45 B57 C47 -106.66(10) . . . . ?
C43 C45 B57 B53 115.48(10) . . . . ?
C43 C45 B57 B59 154.64(9) . . . . ?
C43 C45 B57 B56 -142.55(9) . . . . ?
C43 C45 B58 B52 103.96(10) . . . . ?
C43 C45 B58 B53 -115.19(10) . . . . ?
C43 C45 B58 B54 -154.39(9) . . . . ?
C43 C45 B58 B60 142.26(9) . . . . ?
C49 C47 B51 B52 -108.77(11) . . . . ?
C49 C47 B51 B60 -147.53(9) . . . . ?
C49 C47 B51 B56 110.68(11) . . . . ?
C49 C47 B51 B55 149.34(9) . . . . ?
C49 C47 B52 C45 -108.86(10) . . . . ?
C49 C47 B52 B51 112.76(10) . . . . ?
C49 C47 B52 B60 151.65(9) . . . . ?
C49 C47 B52 B58 -145.47(9) . . . . ?
C49 C47 B57 C45 109.53(10) . . . . ?
C49 C47 B57 B53 146.41(9) . . . . ?
C49 C47 B57 B59 -150.69(9) . . . . ?
C49 C47 B57 B56 -112.06(10) . . . . ?
C49 C47 B56 B51 -112.59(10) . . . . ?
C49 C47 B56 B57 106.83(10) . . . . ?
C49 C47 B56 B59 145.51(10) . . . . ?
C49 C47 B56 B55 -151.31(9) . . . . ?
C49 C62 C61 C34 0.46(17) . . . . ?
B52 C45 C47 B51 -38.69(8) . . . . ?
B52 C45 C47 C49 109.01(10) . . . . ?
B52 C45 C47 B57 -144.66(9) . . . . ?
B52 C45 C47 B56 -105.97(9) . . . . ?
B52 C45 C43 C41 53.19(13) . . . . ?
B52 C45 C43 C40 -125.79(10) . . . . ?
B52 C45 B53 B57 103.12(9) . . . . ?
B52 C45 B53 B59 64.16(11) . . . . ?
B52 C45 B53 B54 1.43(11) . . . . ?
B52 C45 B53 B58 -37.29(8) . . . . ?
B52 C45 B57 C47 32.60(8) . . . . ?
B52 C45 B57 B53 -105.27(9) . . . . ?
B52 C45 B57 B59 -66.11(10) . . . . ?
B52 C45 B57 B56 -3.30(11) . . . . ?
B52 C45 B58 B53 140.85(9) . . . . ?
B52 C45 B58 B54 101.66(9) . . . . ?
B52 C45 B58 B60 38.31(8) . . . . ?
B52 C47 B51 B60 -38.76(8) . . . . ?
B52 C47 B51 B56 -140.56(9) . . . . ?
B52 C47 B51 B55 -101.89(9) . . . . ?
B52 C47 C49 C62 176.62(9) . . . . ?
B52 C47 C49 C33 -3.63(15) . . . . ?
B52 C47 B57 C45 -32.68(8) . . . . ?
B52 C47 B57 B53 4.20(11) . . . . ?
B52 C47 B57 B59 67.11(10) . . . . ?
B52 C47 B57 B56 105.73(9) . . . . ?
B52 C47 B56 B51 37.64(8) . . . . ?
B52 C47 B56 B57 -102.94(9) . . . . ?
B52 C47 B56 B59 -64.26(11) . . . . ?
B52 C47 B56 B55 -1.08(11) . . . . ?
B52 B51 B60 B54 -100.81(9) . . . . ?
B52 B51 B60 B58 -37.78(8) . . . . ?
B52 B51 B60 B55 -137.82(9) . . . . ?
B52 B51 B56 C47 -34.96(8) . . . . ?
B52 B51 B56 B57 0.25(11) . . . . ?
B52 B51 B56 B59 63.43(11) . . . . ?
B52 B51 B56 B55 101.06(9) . . . . ?
B52 B51 B55 B59 -63.00(11) . . . . ?
B52 B51 B55 B54 0.30(12) . . . . ?
B52 B51 B55 B60 37.52(8) . . . . ?
B52 B51 B55 B56 -100.14(9) . . . . ?
B52 B60 B58 C45 -38.36(8) . . . . ?
B52 B60 B58 B53 -100.72(9) . . . . ?
B52 B60 B58 B54 -138.22(9) . . . . ?
B52 B60 B55 B51 -37.78(8) . . . . ?
B52 B60 B55 B59 62.76(11) . . . . ?
B52 B60 B55 B54 100.63(9) . . . . ?
B52 B60 B55 B56 -0.15(11) . . . . ?
B53 C45 C47 B51 67.03(10) . . . . ?
B53 C45 C47 C49 -145.27(9) . . . . ?
B53 C45 C47 B52 105.72(9) . . . . ?
B53 C45 C47 B57 -38.94(8) . . . . ?
B53 C45 C47 B56 -0.25(11) . . . . ?
B53 C45 C43 C41 -94.23(13) . . . . ?
B53 C45 C43 C40 86.79(13) . . . . ?
B53 C45 B52 C47 -100.25(9) . . . . ?
B53 C45 B52 B51 -64.03(10) . . . . ?
B53 C45 B52 B60 -1.17(11) . . . . ?
B53 C45 B52 B58 37.34(8) . . . . ?
B53 C45 B57 C47 137.86(9) . . . . ?
B53 C45 B57 B59 39.16(8) . . . . ?
B53 C45 B57 B56 101.97(9) . . . . ?
B53 C45 B58 B52 -140.85(9) . . . . ?
B53 C45 B58 B54 -39.20(8) . . . . ?
B53 C45 B58 B60 -102.55(9) . . . . ?
B53 B57 B59 B54 37.83(8) . . . . ?
B53 B57 B59 B56 138.45(9) . . . . ?
B53 B57 B59 B55 101.01(10) . . . . ?
B53 B57 B56 C47 98.66(9) . . . . ?
B53 B57 B56 B51 63.79(11) . . . . ?
B53 B57 B56 B59 -37.34(8) . . . . ?
B53 B57 B56 B55 0.32(11) . . . . ?
B53 B59 B54 B60 100.64(9) . . . . ?
B53 B59 B54 B58 37.46(8) . . . . ?
B53 B59 B54 B55 138.68(9) . . . . ?
B53 B59 B56 C47 -1.48(12) . . . . ?
B53 B59 B56 B51 -63.43(11) . . . . ?
B53 B59 B56 B57 37.20(8) . . . . ?
B53 B59 B56 B55 -100.87(10) . . . . ?
B53 B59 B55 B51 63.76(11) . . . . ?
B53 B59 B55 B54 -37.06(8) . . . . ?
B53 B59 B55 B60 0.89(12) . . . . ?
B53 B59 B55 B56 101.01(9) . . . . ?
B53 B54 B60 B51 64.06(11) . . . . ?
B53 B54 B60 B52 0.44(12) . . . . ?
B53 B54 B60 B58 -36.97(8) . . . . ?
B53 B54 B60 B55 101.18(10) . . . . ?
B53 B54 B58 C45 38.62(8) . . . . ?
B53 B54 B58 B52 101.36(9) . . . . ?
B53 B54 B58 B60 138.52(9) . . . . ?
B53 B54 B55 B51 -63.63(11) . . . . ?
B53 B54 B55 B59 36.89(8) . . . . ?
B53 B54 B55 B60 -100.61(9) . . . . ?
B53 B54 B55 B56 -0.36(12) . . . . ?
C35 C34 C61 C62 -0.47(17) . . . . ?
C48 O50 C34 C35 21.86(15) . . . . ?
C48 O50 C34 C61 -159.09(10) . . . . ?
C61 C62 C49 C47 179.83(10) . . . . ?
C61 C62 C49 C33 0.08(16) . . . . ?
C61 C34 C35 C33 -0.05(16) . . . . ?
B57 C45 C47 B51 105.97(9) . . . . ?
B57 C45 C47 C49 -106.32(10) . . . . ?
B57 C45 C47 B52 144.66(9) . . . . ?
B57 C45 C47 B56 38.69(8) . . . . ?
B57 C45 C43 C41 -168.94(9) . . . . ?
B57 C45 C43 C40 12.08(14) . . . . ?
B57 C45 B52 C47 -32.75(8) . . . . ?
B57 C45 B52 B51 3.47(11) . . . . ?
B57 C45 B52 B60 66.33(10) . . . . ?
B57 C45 B52 B58 104.84(9) . . . . ?
B57 C45 B53 B59 -38.96(8) . . . . ?
B57 C45 B53 B54 -101.69(9) . . . . ?
B57 C45 B53 B58 -140.41(9) . . . . ?
B57 C45 B58 B52 -103.38(9) . . . . ?
B57 C45 B58 B53 37.48(8) . . . . ?
B57 C45 B58 B54 -1.72(11) . . . . ?
B57 C45 B58 B60 -65.07(10) . . . . ?
B57 C47 B51 B52 102.79(9) . . . . ?
B57 C47 B51 B60 64.02(11) . . . . ?
B57 C47 B51 B56 -37.77(8) . . . . ?
B57 C47 B51 B55 0.89(11) . . . . ?
B57 C47 C49 C62 37.45(14) . . . . ?
B57 C47 C49 C33 -142.81(10) . . . . ?
B57 C47 B52 C45 32.49(8) . . . . ?
B57 C47 B52 B51 -105.89(9) . . . . ?
B57 C47 B52 B60 -67.00(10) . . . . ?
B57 C47 B52 B58 -4.12(11) . . . . ?
B57 C47 B56 B51 140.58(9) . . . . ?
B57 C47 B56 B59 38.68(8) . . . . ?
B57 C47 B56 B55 101.86(9) . . . . ?
B57 B53 B59 B54 -137.66(9) . . . . ?
B57 B53 B59 B56 -37.33(8) . . . . ?
B57 B53 B59 B55 -100.75(9) . . . . ?
B57 B53 B54 B59 37.68(8) . . . . ?
B57 B53 B54 B60 -63.08(11) . . . . ?
B57 B53 B54 B58 -100.10(9) . . . . ?
B57 B53 B54 B55 0.56(12) . . . . ?
B57 B53 B58 C45 -34.97(8) . . . . ?
B57 B53 B58 B52 0.07(11) . . . . ?
B57 B53 B58 B54 100.82(9) . . . . ?
B57 B53 B58 B60 63.28(11) . . . . ?
B57 B59 B54 B53 -37.75(8) . . . . ?
B57 B59 B54 B60 62.90(11) . . . . ?
B57 B59 B54 B58 -0.28(11) . . . . ?
B57 B59 B54 B55 100.93(9) . . . . ?
B57 B59 B56 C47 -38.68(8) . . . . ?
B57 B59 B56 B51 -100.63(9) . . . . ?
B57 B59 B56 B55 -138.08(9) . . . . ?
B57 B59 B55 B51 0.33(12) . . . . ?
B57 B59 B55 B54 -100.49(9) . . . . ?
B57 B59 B55 B60 -62.53(11) . . . . ?
B57 B59 B55 B56 37.59(8) . . . . ?
B57 B56 B55 B51 100.87(9) . . . . ?
B57 B56 B55 B59 -37.34(8) . . . . ?
B57 B56 B55 B54 0.02(11) . . . . ?
B57 B56 B55 B60 63.40(10) . . . . ?
B59 B53 B57 C45 135.60(9) . . . . ?
B59 B53 B57 C47 98.36(9) . . . . ?
B59 B53 B57 B56 37.28(8) . . . . ?
B59 B53 B54 B60 -100.77(9) . . . . ?
B59 B53 B54 B58 -137.79(9) . . . . ?
B59 B53 B54 B55 -37.13(8) . . . . ?
B59 B53 B58 C45 -98.05(9) . . . . ?
B59 B53 B58 B52 -63.01(11) . . . . ?
B59 B53 B58 B54 37.73(8) . . . . ?
B59 B53 B58 B60 0.20(11) . . . . ?
B59 B57 B56 C47 136.00(9) . . . . ?
B59 B57 B56 B51 101.13(10) . . . . ?
B59 B57 B56 B55 37.66(8) . . . . ?
B59 B54 B60 B51 0.96(11) . . . . ?
B59 B54 B60 B52 -62.66(11) . . . . ?
B59 B54 B60 B58 -100.07(9) . . . . ?
B59 B54 B60 B55 38.08(8) . . . . ?
B59 B54 B58 C45 1.18(11) . . . . ?
B59 B54 B58 B52 63.92(11) . . . . ?
B59 B54 B58 B53 -37.44(8) . . . . ?
B59 B54 B58 B60 101.08(9) . . . . ?
B59 B54 B55 B51 -100.52(10) . . . . ?
B59 B54 B55 B60 -137.50(9) . . . . ?
B59 B54 B55 B56 -37.25(8) . . . . ?
B59 B56 B55 B51 138.21(9) . . . . ?
B59 B56 B55 B54 37.37(8) . . . . ?
B59 B56 B55 B60 100.74(9) . . . . ?
B54 B53 B57 C45 97.77(9) . . . . ?
B54 B53 B57 C47 60.54(10) . . . . ?
B54 B53 B57 B59 -37.83(8) . . . . ?
B54 B53 B57 B56 -0.54(11) . . . . ?
B54 B53 B59 B57 137.66(9) . . . . ?
B54 B53 B59 B56 100.34(10) . . . . ?
B54 B53 B59 B55 36.91(8) . . . . ?
B54 B53 B58 C45 -135.79(9) . . . . ?
B54 B53 B58 B52 -100.74(9) . . . . ?
B54 B53 B58 B60 -37.54(8) . . . . ?
B54 B59 B56 C47 62.09(11) . . . . ?
B54 B59 B56 B51 0.14(12) . . . . ?
B54 B59 B56 B57 100.77(9) . . . . ?
B54 B59 B56 B55 -37.31(8) . . . . ?
B54 B59 B55 B51 100.82(9) . . . . ?
B54 B59 B55 B60 37.95(8) . . . . ?
B54 B59 B55 B56 138.08(9) . . . . ?
B54 B60 B58 C45 99.86(9) . . . . ?
B54 B60 B58 B52 138.22(9) . . . . ?
B54 B60 B58 B53 37.50(8) . . . . ?
B54 B60 B55 B51 -138.41(9) . . . . ?
B54 B60 B55 B59 -37.87(8) . . . . ?
B54 B60 B55 B56 -100.78(9) . . . . ?
B60 B51 B52 C45 99.06(9) . . . . ?
B60 B51 B52 C47 135.78(9) . . . . ?
B60 B51 B52 B58 37.79(8) . . . . ?
B60 B51 B56 C47 -97.94(9) . . . . ?
B60 B51 B56 B57 -62.73(11) . . . . ?
B60 B51 B56 B59 0.46(11) . . . . ?
B60 B51 B56 B55 38.08(8) . . . . ?
B60 B51 B55 B59 -100.52(9) . . . . ?
B60 B51 B55 B54 -37.22(9) . . . . ?
B60 B51 B55 B56 -137.67(9) . . . . ?
B60 B52 B58 C45 136.38(9) . . . . ?
B60 B52 B58 B53 101.54(10) . . . . ?
B60 B52 B58 B54 37.58(9) . . . . ?
B60 B54 B58 C45 -99.90(9) . . . . ?
B60 B54 B58 B52 -37.16(8) . . . . ?
B60 B54 B58 B53 -138.52(9) . . . . ?
B60 B54 B55 B51 36.98(8) . . . . ?
B60 B54 B55 B59 137.50(9) . . . . ?
B60 B54 B55 B56 100.25(10) . . . . ?
B58 C45 C47 B51 0.51(11) . . . . ?
B58 C45 C47 C49 148.21(9) . . . . ?
B58 C45 C47 B52 39.20(8) . . . . ?
B58 C45 C47 B57 -105.46(9) . . . . ?
B58 C45 C47 B56 -66.77(10) . . . . ?
B58 C45 C43 C41 -18.29(14) . . . . ?
B58 C45 C43 C40 162.74(10) . . . . ?
B58 C45 B52 C47 -137.59(9) . . . . ?
B58 C45 B52 B51 -101.37(9) . . . . ?
B58 C45 B52 B60 -38.51(8) . . . . ?
B58 C45 B53 B57 140.41(9) . . . . ?
B58 C45 B53 B59 101.45(9) . . . . ?
B58 C45 B53 B54 38.72(8) . . . . ?
B58 C45 B57 C47 100.24(9) . . . . ?
B58 C45 B57 B53 -37.62(8) . . . . ?
B58 C45 B57 B59 1.54(11) . . . . ?
B58 C45 B57 B56 64.35(10) . . . . ?
B58 B52 B60 B51 -137.87(9) . . . . ?
B58 B52 B60 B54 -37.15(8) . . . . ?
B58 B52 B60 B55 -100.23(9) . . . . ?
B58 B53 B57 C45 34.72(8) . . . . ?
B58 B53 B57 C47 -2.52(11) . . . . ?
B58 B53 B57 B59 -100.88(9) . . . . ?
B58 B53 B57 B56 -63.60(10) . . . . ?
B58 B53 B59 B57 100.08(9) . . . . ?
B58 B53 B59 B54 -37.59(8) . . . . ?
B58 B53 B59 B56 62.75(11) . . . . ?
B58 B53 B59 B55 -0.67(11) . . . . ?
B58 B53 B54 B59 137.79(9) . . . . ?
B58 B53 B54 B60 37.02(8) . . . . ?
B58 B53 B54 B55 100.66(9) . . . . ?
B58 B54 B60 B51 101.03(9) . . . . ?
B58 B54 B60 B52 37.41(8) . . . . ?
B58 B54 B60 B55 138.15(9) . . . . ?
B58 B54 B55 B51 -0.39(12) . . . . ?
B58 B54 B55 B59 100.13(10) . . . . ?
B58 B54 B55 B60 -37.37(8) . . . . ?
B58 B54 B55 B56 62.88(11) . . . . ?
B58 B60 B55 B51 -101.30(9) . . . . ?
B58 B60 B55 B59 -0.76(11) . . . . ?
B58 B60 B55 B54 37.11(8) . . . . ?
B58 B60 B55 B56 -63.67(10) . . . . ?
B56 C47 B51 B52 140.56(9) . . . . ?
B56 C47 B51 B60 101.79(9) . . . . ?
B56 C47 B51 B55 38.66(8) . . . . ?
B56 C47 C49 C62 -34.91(14) . . . . ?
B56 C47 C49 C33 144.83(10) . . . . ?
B56 C47 B52 C45 100.48(9) . . . . ?
B56 C47 B52 B51 -37.90(8) . . . . ?
B56 C47 B52 B60 0.99(11) . . . . ?
B56 C47 B52 B58 63.87(10) . . . . ?
B56 C47 B57 C45 -138.41(9) . . . . ?
B56 C47 B57 B53 -101.53(9) . . . . ?
B56 C47 B57 B59 -38.63(8) . . . . ?
B56 B51 B52 C45 -2.19(11) . . . . ?
B56 B51 B52 C47 34.53(8) . . . . ?
B56 B51 B52 B60 -101.25(9) . . . . ?
B56 B51 B52 B58 -63.46(10) . . . . ?
B56 B51 B60 B52 99.93(9) . . . . ?
B56 B51 B60 B54 -0.87(11) . . . . ?
B56 B51 B60 B58 62.15(11) . . . . ?
B56 B51 B60 B55 -37.89(8) . . . . ?
B56 B51 B55 B59 37.14(8) . . . . ?
B56 B51 B55 B54 100.45(10) . . . . ?
B56 B51 B55 B60 137.67(9) . . . . ?
B56 B57 B59 B53 -138.45(9) . . . . ?
B56 B57 B59 B54 -100.62(9) . . . . ?
B56 B57 B59 B55 -37.44(8) . . . . ?
B56 B59 B54 B53 -101.33(9) . . . . ?
B56 B59 B54 B60 -0.68(12) . . . . ?
B56 B59 B54 B58 -63.86(11) . . . . ?
B56 B59 B54 B55 37.36(8) . . . . ?
B56 B59 B55 B51 -37.26(8) . . . . ?
B56 B59 B55 B54 -138.08(9) . . . . ?
B56 B59 B55 B60 -100.12(9) . . . . ?
B55 B51 B52 C45 61.16(10) . . . . ?
B55 B51 B52 C47 97.89(9) . . . . ?
B55 B51 B52 B60 -37.89(8) . . . . ?
B55 B51 B52 B58 -0.10(11) . . . . ?
B55 B51 B60 B52 137.82(9) . . . . ?
B55 B51 B60 B54 37.01(8) . . . . ?
B55 B51 B60 B58 100.04(10) . . . . ?
B55 B51 B56 C47 -136.02(9) . . . . ?
B55 B51 B56 B57 -100.81(9) . . . . ?
B55 B51 B56 B59 -37.63(8) . . . . ?
B55 B59 B54 B53 -138.68(9) . . . . ?
B55 B59 B54 B60 -38.04(8) . . . . ?
B55 B59 B54 B58 -101.22(9) . . . . ?
B55 B59 B56 C47 99.40(9) . . . . ?
B55 B59 B56 B51 37.45(8) . . . . ?
B55 B59 B56 B57 138.08(9) . . . . ?
B55 B54 B60 B51 -37.12(8) . . . . ?
B55 B54 B60 B52 -100.74(10) . . . . ?
B55 B54 B60 B58 -138.15(9) . . . . ?
B55 B54 B58 C45 -62.41(11) . . . . ?
B55 B54 B58 B52 0.33(12) . . . . ?
B55 B54 B58 B53 -101.03(10) . . . . ?
B55 B54 B58 B60 37.49(8) . . . . ?
B55 B60 B58 C45 62.72(10) . . . . ?
B55 B60 B58 B52 101.08(9) . . . . ?
B55 B60 B58 B53 0.35(11) . . . . ?
B55 B60 B58 B54 -37.14(8) . . . . ?
